data_7214315
loop_
_publ_author_name
'Husain, Ahmad'
'Oliver, Clive L.'

_publ_section_title
;
 A C-shaped p-sulfonatocalix[4]arene-based supermolecule exhibiting
 mutual-inclusion and bilayer insertion of dipicolinate
;
_journal_issue 18
_journal_name_full CrystEngComm
_journal_page_first 3749
_journal_paper_doi 10.1039/c3ce42358a
_journal_volume 16
_journal_year 2014
_chemical_formula_moiety 'C84 H77 Ce3 N4 O61 S8, N O3, 7(H2 O), 14(O), 4(H O)'
_chemical_formula_sum 'C84 H95 Ce3 N5 O89 S8'
_chemical_formula_weight 3275.49
_chemical_name_systematic
;
?
;
_space_group_IT_number 14
_symmetry_cell_setting monoclinic
_symmetry_space_group_name_Hall '-P 2ybc'
_symmetry_space_group_name_H-M 'P 1 21/c 1'
_atom_sites_solution_hydrogens geom
_atom_sites_solution_primary direct
_atom_sites_solution_secondary difmap
_audit_creation_method SHELXL-97
_cell_angle_alpha 90.00
_cell_angle_beta 101.9030(10)
_cell_angle_gamma 90.00
_cell_formula_units_Z 4
_cell_length_a 14.8361(5)
_cell_length_b 36.0691(12)
_cell_length_c 23.6851(9)
_cell_measurement_reflns_used 9884
_cell_measurement_temperature 173(2)
_cell_measurement_theta_max 27.13
_cell_measurement_theta_min 2.31
_cell_volume 12402.0(8)
_computing_cell_refinement 'SAINT (Bruker, 2003)'
_computing_data_collection 'SMART (Bruker, 2002)'
_computing_data_reduction SAINT
_computing_molecular_graphics 'X-SEED (Barbour, 2001; Atwood & Barbour, 2003)'
_computing_publication_material 'publCIF (Westrip, 2006)'
_computing_structure_refinement 'SHELXL-97 (Sheldrick, 2008)'
_computing_structure_solution 'SHELXS-97 (Sheldrick, 2008)'
_diffrn_ambient_temperature 173(2)
_diffrn_measured_fraction_theta_full 0.998
_diffrn_measured_fraction_theta_max 0.998
_diffrn_measurement_device_type 'Bruker APEX II CCD'
_diffrn_measurement_method /w
_diffrn_radiation_monochromator graphite
_diffrn_radiation_source 'fine-focus sealed tube'
_diffrn_radiation_type MoK\a
_diffrn_radiation_wavelength 0.71073
_diffrn_reflns_av_R_equivalents 0.0583
_diffrn_reflns_av_sigmaI/netI 0.0467
_diffrn_reflns_limit_h_max 17
_diffrn_reflns_limit_h_min -16
_diffrn_reflns_limit_k_max 42
_diffrn_reflns_limit_k_min -30
_diffrn_reflns_limit_l_max 27
_diffrn_reflns_limit_l_min -28
_diffrn_reflns_number 106344
_diffrn_reflns_theta_full 25.00
_diffrn_reflns_theta_max 25.00
_diffrn_reflns_theta_min 1.51
_diffrn_standards_number 0
_exptl_absorpt_coefficient_mu 1.341
_exptl_absorpt_correction_T_max 0.8776
_exptl_absorpt_correction_T_min 0.7753
_exptl_absorpt_correction_type multi-scan
_exptl_absorpt_process_details SADABS
_exptl_crystal_colour colourless
_exptl_crystal_density_diffrn 1.754
_exptl_crystal_density_method 'not measured'
_exptl_crystal_description block
_exptl_crystal_F_000 6592
_exptl_crystal_size_max 0.20
_exptl_crystal_size_mid 0.15
_exptl_crystal_size_min 0.10
_refine_diff_density_max 3.446
_refine_diff_density_min -2.381
_refine_diff_density_rms 0.122
_refine_ls_extinction_method none
_refine_ls_goodness_of_fit_ref 1.028
_refine_ls_hydrogen_treatment mixed
_refine_ls_matrix_type full
_refine_ls_number_parameters 1855
_refine_ls_number_reflns 21784
_refine_ls_number_restraints 59
_refine_ls_restrained_S_all 1.048
_refine_ls_R_factor_all 0.0689
_refine_ls_R_factor_gt 0.0496
_refine_ls_shift/su_max 0.048
_refine_ls_shift/su_mean 0.000
_refine_ls_structure_factor_coef Fsqd
_refine_ls_weighting_details 'calc w=1/[\s^2^(Fo^2^)+(0.0571P)^2^+63.0734P] where P=(Fo^2^+2Fc^2^)/3'
_refine_ls_weighting_scheme calc
_refine_ls_wR_factor_gt 0.1181
_refine_ls_wR_factor_ref 0.1282
_reflns_number_gt 17074
_reflns_number_total 21784
_reflns_threshold_expression >2sigma(I)
_cod_data_source_file c3ce42358a.txt
_cod_data_source_block C:p21cfilled.CIF
_cod_original_sg_symbol_H-M P21/c
_cod_database_code 7214315

loop_
_symmetry_equiv_pos_as_xyz
'x, y, z'
'-x, y+1/2, -z+1/2'
'-x, -y, -z'
'x, -y-1/2, z-1/2'

loop_
_atom_site_label
_atom_site_type_symbol
_atom_site_fract_x
_atom_site_fract_y
_atom_site_fract_z
_atom_site_U_iso_or_equiv
_atom_site_adp_type
_atom_site_occupancy
_atom_site_symmetry_multiplicity
_atom_site_calc_flag
_atom_site_refinement_flags
_atom_site_disorder_assembly
_atom_site_disorder_group
Ce1 Ce 0.34511(2) 0.128357(9) 0.316551(14) 0.01767(8) Uani 1 1 d . . .
S1 S 0.32025(10) -0.28682(4) -0.39965(7) 0.0283(3) Uani 1 1 d . . .
O1 O 0.5010(3) 0.03535(13) 0.4376(2) 0.0348(11) Uani 1 1 d . . .
H1 H 0.4553 0.0214 0.4362 0.042 Uiso 1 1 calc R . .
N1 N 0.5263(3) 0.11912(13) 0.3676(2) 0.0212(11) Uani 1 1 d . . .
C1 C 0.4775(4) 0.06355(16) 0.4039(3) 0.0224(13) Uani 1 1 d . . .
O86 O 0.4473(9) 0.0770(4) -0.3424(7) 0.205(6) Uani 1 1 d . A .
Ce2 Ce 0.29006(3) 0.108788(11) -0.321423(15) 0.03240(10) Uani 1 1 d . . .
S2 S 0.37564(11) -0.10923(5) -0.59202(7) 0.0324(4) Uani 1 1 d . . .
O2 O 0.3988(3) 0.06932(11) 0.37640(18) 0.0254(9) Uani 1 1 d . . .
N2 N 0.1698(3) 0.14635(13) 0.2725(2) 0.0199(10) Uani 1 1 d . . .
C2 C 0.5543(4) 0.08982(17) 0.4014(3) 0.0229(13) Uani 1 1 d . . .
Ce3 Ce 0.40908(2) -0.333245(9) -0.521668(14) 0.01735(8) Uani 1 1 d . . .
S3 S 0.25961(10) 0.03522(4) -0.43899(7) 0.0287(4) Uani 1 1 d . . .
O3 O 0.4691(3) 0.17639(11) 0.29921(19) 0.0279(10) Uani 1 1 d . . .
N3 N 0.1242(4) 0.13702(14) -0.3097(2) 0.0263(12) Uani 1 1 d . A .
C3 C 0.6442(4) 0.0851(2) 0.4305(3) 0.0312(15) Uani 1 1 d . . .
H3 H 0.6624 0.0635 0.4530 0.037 Uiso 1 1 calc R . .
S4 S 0.34031(9) -0.09790(4) -0.23844(6) 0.0217(3) Uani 1 1 d . . .
O4 O 0.6140(3) 0.19688(12) 0.3078(2) 0.0295(10) Uani 1 1 d . . .
H4 H 0.5910 0.2095 0.2786 0.035 Uiso 1 1 calc R . .
N4 N 0.5715(3) -0.36768(13) -0.5130(2) 0.0192(10) Uani 1 1 d . . .
C4 C 0.7073(4) 0.1127(2) 0.4260(3) 0.0325(15) Uani 1 1 d . . .
H4A H 0.7693 0.1105 0.4464 0.039 Uiso 1 1 calc R . .
S5 S 0.28806(11) 0.12362(5) -0.16548(8) 0.0330(4) Uani 1 1 d . . .
O5 O 0.2358(3) 0.07992(11) 0.26149(19) 0.0265(9) Uani 1 1 d D . .
N5 N 0.8060(4) 0.25879(18) 0.6863(3) 0.0458(17) Uani 1 1 d . . .
C5 C 0.6804(4) 0.14313(19) 0.3923(3) 0.0279(14) Uani 1 1 d . . .
H5 H 0.7226 0.1625 0.3892 0.034 Uiso 1 1 calc R . .
S6 S 0.25025(9) -0.02817(4) -0.00017(6) 0.0190(3) Uani 1 1 d . . .
O6 O 0.0951(3) 0.05576(12) 0.2321(2) 0.0341(11) Uani 1 1 d . . .
C6 C 0.5893(4) 0.14482(17) 0.3627(2) 0.0225(13) Uani 1 1 d . . .
S7 S 0.31871(9) 0.14491(4) 0.15485(6) 0.0191(3) Uani 1 1 d . . .
O7 O 0.1908(3) 0.24144(12) 0.3054(2) 0.0353(11) Uani 1 1 d . . .
H7 H 0.2338 0.2534 0.3262 0.042 Uiso 1 1 calc R . .
C7 C 0.5518(4) 0.17482(16) 0.3202(3) 0.0238(13) Uani 1 1 d . . .
S8 S 0.19026(10) 0.29846(4) -0.03130(7) 0.0227(3) Uani 1 1 d . . .
O8 O 0.2933(3) 0.19525(11) 0.32291(19) 0.0274(10) Uani 1 1 d . . .
C8 C 0.2150(4) 0.20751(17) 0.3025(3) 0.0262(14) Uani 1 1 d . . .
O9 O 0.2362(3) 0.10534(14) 0.3809(2) 0.0341(11) Uani 1 1 d D . .
C9 C 0.1418(4) 0.18180(17) 0.2725(2) 0.0229(13) Uani 1 1 d . . .
O10 O 0.3876(3) 0.15653(13) 0.41744(18) 0.0306(10) Uani 1 1 d D . .
C10 C 0.0537(4) 0.19313(18) 0.2455(2) 0.0262(14) Uani 1 1 d . . .
H10 H 0.0363 0.2185 0.2450 0.031 Uiso 1 1 calc R . .
O11 O 0.4259(3) 0.08566(12) 0.25780(18) 0.0249(9) Uani 1 1 d D . .
C11 C -0.0075(4) 0.16655(19) 0.2195(3) 0.0297(15) Uani 1 1 d . . .
H11 H -0.0684 0.1734 0.2014 0.036 Uiso 1 1 calc R . .
O12 O 0.3206(3) 0.15310(11) 0.21558(17) 0.0227(9) Uani 1 1 d . . .
C12 C 0.0198(4) 0.12965(18) 0.2199(3) 0.0256(13) Uani 1 1 d . . .
H12 H -0.0218 0.1110 0.2022 0.031 Uiso 1 1 calc R . .
O13 O 0.3630(3) 0.10986(11) 0.14684(17) 0.0245(9) Uani 1 1 d . . .
C13 C 0.1096(4) 0.12082(17) 0.2468(2) 0.0215(13) Uani 1 1 d . . .
O14 O 0.3550(3) 0.17589(12) 0.12678(17) 0.0254(9) Uani 1 1 d . . .
C14 C 0.1484(4) 0.08255(17) 0.2470(2) 0.0228(13) Uani 1 1 d . . .
O15 O -0.0761(2) 0.12749(11) 0.05187(17) 0.0206(8) Uani 1 1 d . . .
H15 H -0.0942 0.1437 0.0265 0.025 Uiso 1 1 calc R . .
C15 C 0.2006(4) 0.14020(16) 0.1225(2) 0.0184(12) Uani 1 1 d . . .
O16 O -0.0561(3) 0.07836(11) -0.03796(17) 0.0221(9) Uani 1 1 d . . .
H16 H -0.0669 0.0868 -0.0070 0.026 Uiso 1 1 calc R . .
C16 C 0.1470(4) 0.17135(15) 0.1069(2) 0.0192(12) Uani 1 1 d . . .
H16A H 0.1747 0.1952 0.1121 0.023 Uiso 1 1 calc R . .
O17 O -0.0981(3) 0.12797(11) -0.13723(18) 0.0237(9) Uani 1 1 d . A .
H17 H -0.1167 0.1074 -0.1273 0.028 Uiso 1 1 calc R . .
C17 C 0.0539(4) 0.16839(15) 0.0839(2) 0.0166(11) Uani 1 1 d . A .
O18 O -0.0708(3) 0.17432(11) -0.04092(17) 0.0240(9) Uani 1 1 d . A .
H18 H -0.0906 0.1670 -0.0749 0.029 Uiso 1 1 calc R . .
C18 C 0.0162(4) 0.13293(16) 0.0754(2) 0.0173(12) Uani 1 1 d . . .
O19 O 0.1995(4) 0.31455(13) 0.0259(2) 0.0433(13) Uani 1 1 d . . .
C19 C 0.0687(4) 0.10111(15) 0.0910(2) 0.0152(11) Uani 1 1 d . . .
O20 O 0.1561(3) 0.32320(12) -0.0789(2) 0.0330(11) Uani 1 1 d . . .
C20 C 0.1622(4) 0.10529(15) 0.1149(2) 0.0181(12) Uani 1 1 d . . .
H20 H 0.1995 0.0840 0.1259 0.022 Uiso 1 1 calc R . .
O21 O 0.2775(3) 0.28151(12) -0.0380(2) 0.0320(10) Uani 1 1 d . . .
C21 C 0.0291(4) 0.06206(14) 0.0817(2) 0.0166(11) Uani 1 1 d . . .
H21B H 0.0518 0.0469 0.1166 0.020 Uiso 1 1 calc R . .
H21A H -0.0389 0.0632 0.0753 0.020 Uiso 1 1 calc R . .
O22 O 0.2923(3) -0.02813(12) 0.06063(18) 0.0297(10) Uani 1 1 d . . .
C22 C 0.0569(4) 0.04399(15) 0.0301(2) 0.0161(11) Uani 1 1 d . . .
O23 O 0.2116(3) -0.06418(11) -0.01972(17) 0.0226(9) Uani 1 1 d . . .
C23 C 0.1293(4) 0.01842(15) 0.0376(2) 0.0179(12) Uani 1 1 d . . .
H23 H 0.1586 0.0109 0.0754 0.021 Uiso 1 1 calc R . .
O24 O 0.3129(3) -0.01460(11) -0.03585(19) 0.0268(10) Uani 1 1 d . . .
C24 C 0.1585(4) 0.00401(15) -0.0100(2) 0.0170(11) Uani 1 1 d . . .
C25 C 0.1149(4) 0.01396(15) -0.0655(2) 0.0191(12) Uani 1 1 d . . .
H25 H 0.1345 0.0035 -0.0977 0.023 Uiso 1 1 calc R . .
C26 C 0.0427(4) 0.03914(15) -0.0741(2) 0.0179(12) Uani 1 1 d . . .
C27 C 0.0143(4) 0.05355(15) -0.0259(2) 0.0173(11) Uani 1 1 d . . .
O28 O 0.1855(4) 0.23014(13) -0.3286(2) 0.0449(13) Uani 1 1 d . A .
H28 H 0.1320 0.2363 -0.3452 0.054 Uiso 1 1 calc R . .
C28 C -0.0015(4) 0.05298(16) -0.1337(2) 0.0209(12) Uani 1 1 d . . .
H28A H -0.0691 0.0547 -0.1374 0.025 Uiso 1 1 calc R . .
H28B H 0.0110 0.0354 -0.1632 0.025 Uiso 1 1 calc R . .
O29 O 0.2607(3) 0.17775(13) -0.3316(2) 0.0382(11) Uani 1 1 d . A .
C29 C 0.0375(4) 0.09099(16) -0.1434(2) 0.0184(12) Uani 1 1 d . A .
O30 O 0.1636(3) 0.06682(13) -0.2913(2) 0.0418(12) Uani 1 1 d . A .
C30 C 0.1280(4) 0.09176(16) -0.1509(2) 0.0198(12) Uani 1 1 d . . .
H30 H 0.1603 0.0691 -0.1513 0.024 Uiso 1 1 calc R A .
O31 O 0.0228(3) 0.05270(14) -0.2794(2) 0.0394(12) Uani 1 1 d . A .
C31 C 0.1720(4) 0.12453(17) -0.1578(2) 0.0226(13) Uani 1 1 d . A .
O32 O 0.4397(4) 0.14296(16) -0.2691(2) 0.0584(15) Uani 1 1 d . A .
C32 C 0.1253(4) 0.15820(17) -0.1575(2) 0.0225(13) Uani 1 1 d . . .
H32 H 0.1556 0.1809 -0.1621 0.027 Uiso 1 1 calc R A .
O33 O 0.3807(4) 0.1331(2) -0.3894(2) 0.071(2) Uani 1 1 d D A .
C33 C 0.0351(4) 0.15838(16) -0.1506(2) 0.0197(12) Uani 1 1 d . A .
O34 O 0.1808(3) 0.11900(12) -0.42292(19) 0.0286(10) Uani 1 1 d D A .
C34 C -0.0088(4) 0.12455(16) -0.1439(2) 0.0202(12) Uani 1 1 d . . .
O35 O 0.3736(4) 0.05759(17) -0.2646(4) 0.096(3) Uani 1 1 d . A .
C35 C -0.0149(4) 0.19536(16) -0.1486(2) 0.0239(13) Uani 1 1 d . . .
H35B H -0.0032 0.2115 -0.1801 0.029 Uiso 1 1 calc R A .
H35A H -0.0821 0.1908 -0.1552 0.029 Uiso 1 1 calc R . .
O36 O 0.2625(3) 0.05174(12) -0.3825(2) 0.0336(11) Uani 1 1 d . A .
C36 C 0.0161(4) 0.21498(16) -0.0915(2) 0.0201(12) Uani 1 1 d . A .
O37 O 0.2434(3) 0.06224(12) -0.4855(2) 0.0317(10) Uani 1 1 d . A .
C37 C 0.0775(4) 0.24477(16) -0.0870(2) 0.0204(12) Uani 1 1 d . . .
H37 H 0.0968 0.2534 -0.1205 0.025 Uiso 1 1 calc R A .
O38 O 0.3420(3) 0.01311(13) -0.4391(2) 0.0436(13) Uani 1 1 d . A .
C38 C 0.1104(4) 0.26183(15) -0.0347(2) 0.0178(12) Uani 1 1 d . A .
O39 O -0.0198(3) -0.08219(11) -0.47800(18) 0.0265(9) Uani 1 1 d . A .
H39 H -0.0311 -0.0900 -0.4468 0.032 Uiso 1 1 calc R . .
C39 C 0.0837(4) 0.24932(15) 0.0149(2) 0.0188(12) Uani 1 1 d . . .
H39A H 0.1074 0.2610 0.0509 0.023 Uiso 1 1 calc R A .
O40 O -0.0008(3) -0.13916(12) -0.55994(18) 0.0254(9) Uani 1 1 d . A .
H40 H -0.0302 -0.1200 -0.5548 0.030 Uiso 1 1 calc R . .
C40 C 0.0229(4) 0.22003(15) 0.0121(2) 0.0196(12) Uani 1 1 d . A .
O41 O 0.0387(3) -0.17040(11) -0.45453(17) 0.0222(9) Uani 1 1 d . A .
H41 H 0.0235 -0.1665 -0.4902 0.027 Uiso 1 1 calc R . .
C41 C -0.0112(4) 0.20299(16) -0.0412(2) 0.0196(12) Uani 1 1 d . . .
O42 O -0.0299(3) -0.12426(11) -0.38022(18) 0.0234(9) Uani 1 1 d . A .
H42 H -0.0376 -0.1459 -0.3936 0.028 Uiso 1 1 calc R . .
C42 C -0.0012(4) 0.20379(15) 0.0662(2) 0.0190(12) Uani 1 1 d . . .
H42A H -0.0679 0.1981 0.0589 0.023 Uiso 1 1 calc R A .
H42B H 0.0125 0.2221 0.0979 0.023 Uiso 1 1 calc R . .
O43 O 0.3868(3) -0.07623(12) -0.27618(19) 0.0290(10) Uani 1 1 d . . .
C43 C 0.0792(4) 0.0752(2) -0.2894(3) 0.0298(15) Uani 1 1 d . . .
O44 O 0.3278(3) -0.07582(13) -0.18893(19) 0.0331(11) Uani 1 1 d . . .
C44 C 0.0570(4) 0.11585(19) -0.2975(2) 0.0288(14) Uani 1 1 d . A .
O45 O 0.3859(3) -0.13310(11) -0.22245(18) 0.0293(10) Uani 1 1 d . . .
C45 C -0.0279(4) 0.1299(2) -0.2918(3) 0.0351(16) Uani 1 1 d . . .
H45 H -0.0751 0.1141 -0.2842 0.042 Uiso 1 1 calc R A .
O46 O 0.4179(3) -0.08137(13) -0.5497(2) 0.0345(11) Uani 1 1 d . . .
C46 C -0.0416(5) 0.1678(2) -0.2976(3) 0.0390(18) Uani 1 1 d . A .
H46 H -0.0986 0.1784 -0.2937 0.047 Uiso 1 1 calc R . .
O47 O 0.3663(4) -0.09453(18) -0.6505(2) 0.0588(16) Uani 1 1 d . . .
C47 C 0.0274(5) 0.1897(2) -0.3090(3) 0.0344(16) Uani 1 1 d . . .
H47 H 0.0192 0.2158 -0.3128 0.041 Uiso 1 1 calc R A .
O48 O 0.4224(3) -0.14426(14) -0.5842(2) 0.0472(13) Uani 1 1 d . . .
C48 C 0.1095(5) 0.17351(18) -0.3148(3) 0.0301(15) Uani 1 1 d . A .
O49 O 0.3899(3) -0.27467(15) -0.3516(2) 0.0567(16) Uani 1 1 d . . .
C49 C 0.1912(5) 0.19427(18) -0.3259(3) 0.0330(16) Uani 1 1 d . . .
O50 O 0.2713(3) -0.31965(12) -0.3868(2) 0.0359(11) Uani 1 1 d . . .
C50 C 0.1671(4) 0.00386(16) -0.4508(3) 0.0230(13) Uani 1 1 d . A .
O51 O 0.3571(3) -0.29195(12) -0.4524(2) 0.0326(11) Uani 1 1 d . . .
C51 C 0.1296(4) -0.00828(16) -0.4050(3) 0.0238(13) Uani 1 1 d . . .
H51 H 0.1485 0.0029 -0.3681 0.029 Uiso 1 1 calc R A .
O52 O 0.2825(3) -0.36480(12) -0.48128(19) 0.0283(10) Uani 1 1 d D . .
C52 C 0.0645(4) -0.03672(16) -0.4126(3) 0.0231(13) Uani 1 1 d . A .
O53 O 0.4793(3) -0.35614(15) -0.42281(19) 0.0378(12) Uani 1 1 d D . .
C53 C 0.0397(4) -0.05310(15) -0.4673(3) 0.0219(13) Uani 1 1 d . . .
O54 O 0.4586(3) -0.33590(15) -0.61757(19) 0.0375(12) Uani 1 1 d D . .
C54 C 0.0757(4) -0.04025(16) -0.5140(3) 0.0218(13) Uani 1 1 d . A .
O55 O 0.2669(3) -0.33766(13) -0.5998(2) 0.0323(10) Uani 1 1 d D . .
C55 C 0.1384(4) -0.01164(16) -0.5054(3) 0.0248(13) Uani 1 1 d . . .
H55 H 0.1623 -0.0024 -0.5369 0.030 Uiso 1 1 calc R A .
O56 O 0.3737(4) -0.27089(13) -0.5669(2) 0.0410(12) Uani 1 1 d D . .
C56 C 0.0518(4) -0.05976(16) -0.5717(3) 0.0231(13) Uani 1 1 d . . .
H56B H 0.0587 -0.0422 -0.6027 0.028 Uiso 1 1 calc R A .
H56A H -0.0132 -0.0679 -0.5789 0.028 Uiso 1 1 calc R . .
O57 O 0.5602(3) -0.29503(11) -0.50183(19) 0.0272(10) Uani 1 1 d . . .
C57 C 0.1138(4) -0.09318(18) -0.5734(2) 0.0246(13) Uani 1 1 d . A .
O58 O 0.7145(3) -0.28978(12) -0.4853(2) 0.0349(11) Uani 1 1 d . . .
H58 H 0.7035 -0.2675 -0.4792 0.042 Uiso 1 1 calc R . .
C58 C 0.2030(4) -0.08774(17) -0.5817(3) 0.0257(13) Uani 1 1 d . . .
H58A H 0.2229 -0.0634 -0.5885 0.031 Uiso 1 1 calc R A .
O59 O 0.4827(3) -0.45820(12) -0.5212(3) 0.0549(17) Uani 1 1 d . . .
H59 H 0.4403 -0.4649 -0.5048 0.066 Uiso 1 1 calc R . .
C59 C 0.2636(4) -0.11733(17) -0.5802(3) 0.0249(13) Uani 1 1 d . A .
O60 O 0.4115(3) -0.40331(12) -0.5367(2) 0.0301(10) Uani 1 1 d . . .
C60 C 0.2361(4) -0.15325(17) -0.5699(2) 0.0245(13) Uani 1 1 d . . .
H60 H 0.2780 -0.1733 -0.5685 0.029 Uiso 1 1 calc R A .
C61 C 0.1472(4) -0.15973(17) -0.5617(2) 0.0224(13) Uani 1 1 d . A .
O62 O 0.7750(6) 0.28977(19) 0.6915(3) 0.088(2) Uani 1 1 d . A .
C62 C 0.0874(4) -0.12951(17) -0.5648(2) 0.0220(13) Uani 1 1 d . . .
O63 O 0.7657(7) 0.2397(3) 0.6461(4) 0.130(4) Uani 1 1 d . A .
C63 C 0.1176(4) -0.19862(16) -0.5506(2) 0.0225(13) Uani 1 1 d . . .
H63B H 0.1438 -0.2160 -0.5754 0.027 Uiso 1 1 calc R A .
H63A H 0.0496 -0.2002 -0.5622 0.027 Uiso 1 1 calc R . .
O64 O 0.2044(3) 0.00753(13) 0.7610(2) 0.0355(11) Uani 1 1 d D . .
C64 C 0.1464(4) -0.21120(16) -0.4884(2) 0.0204(12) Uani 1 1 d . A .
O65 O 0.9128(3) 0.03276(12) 0.1963(2) 0.0331(10) Uani 1 1 d D . .
C65 C 0.2127(4) -0.23863(16) -0.4734(3) 0.0228(13) Uani 1 1 d . . .
H65 H 0.2406 -0.2492 -0.5022 0.027 Uiso 1 1 calc R A .
O66 O 0.1893(3) -0.40851(14) -0.6334(2) 0.0353(11) Uani 1 1 d D . .
C66 C 0.2387(4) -0.25078(16) -0.4164(3) 0.0214(12) Uani 1 1 d . A .
O67 O 0.4013(3) 0.10517(13) 0.50538(19) 0.0354(11) Uani 1 1 d . . .
C67 C 0.1987(4) -0.23569(16) -0.3735(3) 0.0207(12) Uani 1 1 d . . .
H67 H 0.2170 -0.2441 -0.3348 0.025 Uiso 1 1 calc R A .
O68 O 0.3711(3) -0.00729(13) 0.4522(2) 0.0389(12) Uani 1 1 d D . .
C68 C 0.1322(4) -0.20834(16) -0.3871(2) 0.0193(12) Uani 1 1 d . A .
O69 O 0.7608(4) 0.08156(16) 0.8619(3) 0.0519(14) Uani 1 1 d D . .
C69 C 0.1059(4) -0.19673(15) -0.4442(2) 0.0189(12) Uani 1 1 d . . .
O70 O 0.2070(4) 0.02891(16) 0.3795(3) 0.0513(14) Uani 1 1 d D . .
C70 C 0.0865(4) -0.19141(15) -0.3412(2) 0.0190(12) Uani 1 1 d . . .
H70B H 0.0188 -0.1927 -0.3547 0.023 Uiso 1 1 calc R A .
H70A H 0.1029 -0.2064 -0.3056 0.023 Uiso 1 1 calc R . .
O71 O 0.3419(4) 0.25350(15) 0.6686(3) 0.0609(16) Uani 1 1 d D . .
C71 C 0.1140(4) -0.15128(15) -0.3271(2) 0.0179(12) Uani 1 1 d . A .
O72 O 0.4736(4) -0.21081(14) -0.5229(3) 0.0558(15) Uani 1 1 d . . .
C72 C 0.2005(4) -0.14381(16) -0.2921(2) 0.0201(12) Uani 1 1 d . . .
H72 H 0.2398 -0.1638 -0.2770 0.024 Uiso 1 1 calc R A .
O73 O 0.3886(4) 0.2097(2) 0.5865(3) 0.0701(18) Uani 1 1 d D . .
C73 C 0.2292(4) -0.10795(16) -0.2794(2) 0.0201(12) Uani 1 1 d . A .
C74 C 0.1734(4) -0.07809(16) -0.3009(2) 0.0213(12) Uani 1 1 d . . .
H74 H 0.1948 -0.0535 -0.2924 0.026 Uiso 1 1 calc R A .
O75 O 0.5198(5) -0.2304(2) -0.4056(3) 0.076(2) Uani 1 1 d D . .
C75 C 0.0871(4) -0.08410(15) -0.3348(2) 0.0179(12) Uani 1 1 d . A .
O76 O 0.5595(4) -0.28392(19) -0.2754(3) 0.0735(18) Uani 1 1 d . . .
C76 C 0.0577(4) -0.12087(16) -0.3478(2) 0.0186(12) Uani 1 1 d . . .
O77 O 0.3278(4) 0.27758(17) 0.3549(4) 0.089(3) Uani 1 1 d . . .
C77 C 0.0299(4) -0.05118(16) -0.3611(3) 0.0214(12) Uani 1 1 d . . .
H77B H -0.0354 -0.0587 -0.3733 0.026 Uiso 1 1 calc R A .
H77A H 0.0335 -0.0313 -0.3319 0.026 Uiso 1 1 calc R . .
O78 O 0.5842(4) 0.00665(17) 0.3216(4) 0.084(2) Uani 1 1 d D . .
C78 C 0.4823(4) -0.42201(16) -0.5257(3) 0.0295(15) Uani 1 1 d . . .
O79 O 0.8573(5) 0.0177(3) 0.7187(3) 0.103(3) Uani 1 1 d D . .
C79 C 0.5752(4) -0.40475(16) -0.5148(3) 0.0220(13) Uani 1 1 d . . .
O80 O 0.5730(6) 0.2367(2) 0.2129(4) 0.093(2) Uani 1 1 d . . .
C80 C 0.6567(4) -0.42432(17) -0.5060(3) 0.0263(14) Uani 1 1 d . . .
H80 H 0.6566 -0.4506 -0.5071 0.032 Uiso 1 1 calc R . .
O81 O 0.3438(7) 0.0027(4) 0.8498(4) 0.179(6) Uani 1 1 d . . .
C81 C 0.7388(4) -0.40479(17) -0.4956(3) 0.0233(13) Uani 1 1 d . . .
H81 H 0.7960 -0.4175 -0.4899 0.028 Uiso 1 1 calc R . .
O82 O 0.5781(6) 0.1843(2) 0.6905(3) 0.095(2) Uani 1 1 d . . .
C82 C 0.7364(4) -0.36621(16) -0.4936(2) 0.0198(12) Uani 1 1 d . . .
H82 H 0.7916 -0.3521 -0.4868 0.024 Uiso 1 1 calc R . .
O83 O 0.7757(5) 0.0826(3) 0.7462(3) 0.136(4) Uani 1 1 d . . .
C83 C 0.6510(4) -0.34908(16) -0.5018(2) 0.0177(12) Uani 1 1 d . . .
O84 O 0.7352(6) 0.1693(4) 0.7680(4) 0.156(5) Uani 1 1 d . . .
C84 C 0.6374(4) -0.30829(16) -0.4969(3) 0.0220(13) Uani 1 1 d . . .
O85 O 0.4984(10) 0.0617(4) 0.1305(6) 0.202(6) Uani 1 1 d . . .
O87 O 0.2884(5) 0.01529(14) 0.2341(3) 0.077(2) Uani 1 1 d D . .
O25A O 0.3368(4) 0.1501(2) -0.1253(3) 0.0351(15) Uani 0.640(4) 1 d PD A 1
O26A O 0.3247(5) 0.08523(19) -0.1472(3) 0.0353(15) Uani 0.640(4) 1 d PD A 1
O27A O 0.2925(4) 0.1321(2) -0.2221(3) 0.0225(15) Uani 0.640(4) 1 d PD A 1
O61A O 0.8509(15) 0.2423(5) 0.7323(5) 0.084(6) Uani 0.640(4) 1 d P A 1
O74A O 0.4277(4) -0.1090(2) 0.1676(3) 0.0322(14) Uani 0.640(4) 1 d P A 1
O88A O 0.4405(7) -0.0218(3) 0.2675(7) 0.153(7) Uani 0.640(4) 1 d PD A 1
O89A O 0.4658(7) -0.0289(3) 0.1453(4) 0.064(2) Uani 0.640(4) 1 d P A 1
O25B O 0.3024(8) 0.1609(4) -0.1836(5) 0.0351(15) Uani 0.360(4) 1 d PD A 2
O26B O 0.3434(8) 0.1166(3) -0.1220(6) 0.0353(15) Uani 0.360(4) 1 d PD A 2
O27B O 0.2831(9) 0.1035(5) -0.2177(5) 0.055(5) Uani 0.360(4) 1 d PD A 2
O61B O 0.877(3) 0.2509(10) 0.7115(12) 0.084(6) Uani 0.360(4) 1 d P A 2
O74B O 0.5201(8) -0.0497(4) 0.1692(5) 0.0322(14) Uani 0.360(4) 1 d P A 2
O88B O 0.399(2) -0.0157(8) 0.3196(12) 0.153(7) Uani 0.360(4) 1 d PD A 2
O89B O 0.3846(12) 0.0104(5) 0.1545(7) 0.064(2) Uani 0.360(4) 1 d P A 2
H9A H 0.189(4) 0.116(2) 0.386(4) 0.076 Uiso 1 1 d D . .
H56D H 0.406(5) -0.2518(15) -0.556(3) 0.076 Uiso 1 1 d D . .
H52B H 0.268(6) -0.360(2) -0.449(2) 0.076 Uiso 1 1 d D . .
H66A H 0.200(6) -0.417(2) -0.5993(17) 0.076 Uiso 1 1 d D . .
H54B H 0.433(5) -0.344(3) -0.6512(19) 0.076 Uiso 1 1 d D . .
H34B H 0.183(6) 0.1390(12) -0.442(3) 0.076 Uiso 1 1 d D . .
H71A H 0.363(7) 0.240(3) 0.644(4) 0.095 Uiso 1 1 d D . .
H33A H 0.379(6) 0.120(2) -0.419(3) 0.076 Uiso 1 1 d D . .
H70C H 0.264(2) 0.024(2) 0.394(3) 0.076 Uiso 1 1 d D . .
H69A H 0.754(7) 0.0627(17) 0.882(4) 0.076 Uiso 1 1 d D . .
H53A H 0.452(5) -0.359(3) -0.396(2) 0.076 Uiso 1 1 d D . .
H10A H 0.349(5) 0.1722(19) 0.425(4) 0.076 Uiso 1 1 d D . .
H33B H 0.419(5) 0.1498(19) -0.393(4) 0.076 Uiso 1 1 d D . .
H64B H 0.247(4) 0.006(3) 0.791(2) 0.076 Uiso 1 1 d D . .
H78B H 0.628(4) -0.003(2) 0.345(3) 0.076 Uiso 1 1 d D . .
H78A H 0.605(5) 0.0237(19) 0.304(4) 0.076 Uiso 1 1 d D . .
H73A H 0.432(5) 0.213(3) 0.568(4) 0.095 Uiso 1 1 d D . .
H75B H 0.464(3) -0.238(3) -0.418(4) 0.095 Uiso 1 1 d D . .
H75A H 0.541(6) -0.228(3) -0.436(2) 0.095 Uiso 1 1 d D . .
H70D H 0.196(5) 0.0119(19) 0.353(3) 0.076 Uiso 1 1 d D . .
H68B H 0.364(7) -0.005(2) 0.4865(17) 0.076 Uiso 1 1 d D . .
H11A H 0.412(5) 0.092(3) 0.2227(14) 0.076 Uiso 1 1 d D . .
H55A H 0.253(6) -0.3233(18) -0.628(2) 0.076 Uiso 1 1 d D . .
H53B H 0.5361(16) -0.357(3) -0.409(3) 0.076 Uiso 1 1 d D . .
H66B H 0.238(4) -0.415(3) -0.645(3) 0.076 Uiso 1 1 d D . .
H34A H 0.203(6) 0.1022(16) -0.442(3) 0.076 Uiso 1 1 d D . .
H10B H 0.397(6) 0.1413(19) 0.446(3) 0.076 Uiso 1 1 d D . .
H68A H 0.381(7) -0.0302(8) 0.448(4) 0.076 Uiso 1 1 d D . .
H79A H 0.912(3) 0.024(3) 0.717(4) 0.076 Uiso 1 1 d D . .
H65B H 0.883(5) 0.0518(15) 0.181(4) 0.076 Uiso 1 1 d D . .
H65A H 0.966(3) 0.041(2) 0.211(4) 0.076 Uiso 1 1 d D . .
H52A H 0.258(6) -0.3857(13) -0.491(3) 0.076 Uiso 1 1 d D . .
H56C H 0.341(5) -0.266(2) -0.600(2) 0.076 Uiso 1 1 d D . .
H55B H 0.236(5) -0.3573(14) -0.608(3) 0.076 Uiso 1 1 d D . .
H54A H 0.514(2) -0.332(3) -0.620(3) 0.076 Uiso 1 1 d D . .
H64A H 0.157(3) -0.003(2) 0.768(3) 0.076 Uiso 1 1 d D . .
H11B H 0.4839(16) 0.083(3) 0.265(3) 0.076 Uiso 1 1 d D . .

loop_
_atom_site_aniso_label
_atom_site_aniso_U_11
_atom_site_aniso_U_22
_atom_site_aniso_U_33
_atom_site_aniso_U_23
_atom_site_aniso_U_13
_atom_site_aniso_U_12
Ce1 0.01441(15) 0.01640(17) 0.02213(17) 0.00008(13) 0.00359(12) 0.00032(12)
S1 0.0263(8) 0.0237(8) 0.0335(9) -0.0089(7) 0.0026(6) 0.0076(6)
O1 0.024(2) 0.030(3) 0.049(3) 0.018(2) 0.005(2) 0.0029(19)
N1 0.019(2) 0.021(3) 0.024(3) -0.001(2) 0.006(2) 0.001(2)
C1 0.019(3) 0.022(3) 0.027(3) 0.003(3) 0.007(2) 0.005(2)
O86 0.161(11) 0.185(13) 0.293(19) 0.037(12) 0.106(12) 0.032(10)
Ce2 0.0503(2) 0.0263(2) 0.02191(19) 0.00293(15) 0.01050(16) 0.01309(17)
S2 0.0236(8) 0.0392(10) 0.0372(9) -0.0060(8) 0.0125(7) -0.0067(7)
O2 0.020(2) 0.021(2) 0.035(2) 0.0073(18) 0.0048(18) 0.0016(17)
N2 0.019(2) 0.021(3) 0.023(3) -0.003(2) 0.011(2) 0.000(2)
C2 0.021(3) 0.023(3) 0.025(3) -0.001(3) 0.007(2) 0.003(2)
Ce3 0.01470(15) 0.01400(17) 0.02335(17) -0.00197(13) 0.00393(12) 0.00099(12)
S3 0.0219(7) 0.0185(8) 0.0449(10) -0.0001(7) 0.0048(7) -0.0012(6)
O3 0.023(2) 0.022(2) 0.037(2) 0.0062(19) 0.0036(19) -0.0025(18)
N3 0.034(3) 0.026(3) 0.019(3) 0.001(2) 0.005(2) 0.009(2)
C3 0.025(3) 0.039(4) 0.029(3) 0.004(3) 0.005(3) 0.004(3)
S4 0.0192(7) 0.0215(8) 0.0246(7) -0.0037(6) 0.0049(6) -0.0020(6)
O4 0.027(2) 0.021(2) 0.042(3) 0.003(2) 0.010(2) -0.0091(19)
N4 0.019(2) 0.015(3) 0.024(3) -0.003(2) 0.0057(19) 0.0007(19)
C4 0.018(3) 0.052(5) 0.027(3) 0.003(3) 0.003(3) -0.007(3)
S5 0.0255(8) 0.0378(10) 0.0399(10) -0.0151(8) 0.0163(7) -0.0084(7)
O5 0.017(2) 0.023(2) 0.040(3) -0.0029(19) 0.0068(18) -0.0020(17)
N5 0.051(4) 0.037(4) 0.040(4) -0.018(3) -0.015(3) 0.022(3)
C5 0.023(3) 0.040(4) 0.022(3) -0.004(3) 0.006(2) -0.008(3)
S6 0.0171(6) 0.0130(7) 0.0270(8) 0.0009(6) 0.0051(6) 0.0028(5)
O6 0.024(2) 0.028(3) 0.048(3) 0.001(2) 0.001(2) -0.007(2)
C6 0.020(3) 0.027(3) 0.021(3) -0.007(3) 0.005(2) -0.006(3)
S7 0.0162(6) 0.0199(8) 0.0215(7) 0.0008(6) 0.0044(5) -0.0002(6)
O7 0.035(3) 0.020(2) 0.050(3) -0.004(2) 0.009(2) 0.007(2)
C7 0.025(3) 0.017(3) 0.030(3) -0.003(3) 0.010(3) -0.004(2)
S8 0.0222(7) 0.0130(7) 0.0328(8) 0.0012(6) 0.0055(6) -0.0002(6)
O8 0.024(2) 0.020(2) 0.039(3) -0.0052(19) 0.0088(19) 0.0019(18)
C8 0.035(3) 0.019(3) 0.028(3) 0.002(3) 0.015(3) 0.003(3)
O9 0.023(2) 0.044(3) 0.040(3) 0.008(2) 0.015(2) 0.005(2)
C9 0.025(3) 0.023(3) 0.022(3) -0.001(3) 0.009(2) 0.005(3)
O10 0.035(2) 0.029(3) 0.027(2) 0.0018(19) 0.004(2) 0.003(2)
C10 0.029(3) 0.031(4) 0.021(3) 0.001(3) 0.012(3) 0.007(3)
O11 0.019(2) 0.026(2) 0.031(2) 0.0024(19) 0.0073(18) 0.0035(18)
C11 0.020(3) 0.047(4) 0.024(3) 0.003(3) 0.007(2) 0.010(3)
O12 0.023(2) 0.023(2) 0.022(2) 0.0017(17) 0.0055(17) 0.0030(17)
C12 0.019(3) 0.035(4) 0.023(3) 0.001(3) 0.003(2) 0.002(3)
O13 0.021(2) 0.023(2) 0.028(2) -0.0037(18) 0.0029(17) 0.0072(17)
C13 0.019(3) 0.028(3) 0.020(3) 0.003(2) 0.009(2) -0.003(2)
O14 0.021(2) 0.028(2) 0.028(2) 0.0052(19) 0.0074(17) -0.0015(18)
C14 0.023(3) 0.024(3) 0.022(3) 0.001(3) 0.005(2) -0.005(3)
O15 0.0152(18) 0.017(2) 0.029(2) 0.0028(17) 0.0034(16) 0.0013(16)
C15 0.018(3) 0.024(3) 0.014(3) 0.000(2) 0.006(2) 0.001(2)
O16 0.021(2) 0.024(2) 0.021(2) 0.0020(18) 0.0061(17) 0.0094(17)
C16 0.025(3) 0.012(3) 0.021(3) -0.001(2) 0.006(2) -0.002(2)
O17 0.020(2) 0.019(2) 0.032(2) 0.0032(19) 0.0057(17) -0.0010(17)
C17 0.022(3) 0.011(3) 0.019(3) 0.001(2) 0.009(2) 0.003(2)
O18 0.027(2) 0.019(2) 0.025(2) 0.0000(18) 0.0027(18) -0.0067(17)
C18 0.017(3) 0.020(3) 0.017(3) 0.002(2) 0.008(2) 0.001(2)
O19 0.062(3) 0.027(3) 0.045(3) -0.015(2) 0.022(3) -0.021(2)
C19 0.020(3) 0.014(3) 0.014(3) 0.002(2) 0.009(2) 0.000(2)
O20 0.022(2) 0.027(2) 0.050(3) 0.020(2) 0.009(2) 0.0018(18)
C20 0.023(3) 0.014(3) 0.019(3) 0.000(2) 0.007(2) 0.002(2)
O21 0.017(2) 0.022(2) 0.056(3) 0.006(2) 0.005(2) 0.0011(18)
C21 0.020(3) 0.011(3) 0.020(3) 0.002(2) 0.007(2) 0.001(2)
O22 0.028(2) 0.024(2) 0.033(2) -0.0016(19) -0.0017(19) 0.0088(19)
C22 0.020(3) 0.011(3) 0.020(3) -0.002(2) 0.008(2) -0.005(2)
O23 0.022(2) 0.013(2) 0.033(2) -0.0010(17) 0.0078(17) -0.0003(16)
C23 0.020(3) 0.012(3) 0.022(3) 0.000(2) 0.004(2) 0.000(2)
O24 0.019(2) 0.018(2) 0.046(3) 0.0056(19) 0.0135(19) 0.0026(17)
C24 0.014(3) 0.010(3) 0.028(3) 0.000(2) 0.006(2) 0.000(2)
C25 0.021(3) 0.012(3) 0.027(3) 0.000(2) 0.009(2) 0.000(2)
C26 0.020(3) 0.012(3) 0.022(3) 0.002(2) 0.005(2) -0.005(2)
C27 0.016(3) 0.010(3) 0.027(3) 0.000(2) 0.007(2) -0.001(2)
O28 0.060(3) 0.022(3) 0.052(3) 0.000(2) 0.010(3) 0.015(2)
C28 0.020(3) 0.017(3) 0.026(3) 0.001(2) 0.008(2) 0.002(2)
O29 0.053(3) 0.026(3) 0.042(3) 0.008(2) 0.024(2) 0.008(2)
C29 0.023(3) 0.020(3) 0.012(3) -0.001(2) 0.001(2) -0.001(2)
O30 0.036(3) 0.035(3) 0.063(3) 0.024(2) 0.029(2) 0.013(2)
C30 0.028(3) 0.017(3) 0.015(3) -0.002(2) 0.005(2) 0.001(2)
O31 0.033(2) 0.047(3) 0.038(3) 0.001(2) 0.007(2) -0.009(2)
C31 0.020(3) 0.032(4) 0.016(3) -0.003(3) 0.005(2) -0.004(3)
O32 0.083(4) 0.048(3) 0.043(3) 0.001(3) 0.010(3) 0.003(3)
C32 0.030(3) 0.021(3) 0.017(3) 0.000(2) 0.006(2) -0.005(3)
O33 0.035(3) 0.141(7) 0.040(3) -0.011(4) 0.017(3) -0.012(3)
C33 0.023(3) 0.019(3) 0.016(3) 0.001(2) 0.000(2) 0.002(2)
O34 0.033(2) 0.023(2) 0.032(2) 0.0048(19) 0.012(2) 0.004(2)
C34 0.023(3) 0.023(3) 0.015(3) 0.001(2) 0.002(2) -0.001(2)
O35 0.050(4) 0.044(4) 0.167(8) 0.036(4) -0.042(4) 0.000(3)
C35 0.029(3) 0.019(3) 0.021(3) 0.008(2) 0.000(2) 0.002(3)
O36 0.035(2) 0.019(2) 0.043(3) 0.000(2) 0.000(2) -0.0052(19)
C36 0.020(3) 0.016(3) 0.023(3) 0.007(2) 0.001(2) 0.005(2)
O37 0.032(2) 0.020(2) 0.044(3) 0.000(2) 0.009(2) -0.0033(19)
C37 0.024(3) 0.018(3) 0.021(3) 0.008(2) 0.008(2) 0.007(2)
O38 0.022(2) 0.028(3) 0.079(4) -0.004(3) 0.007(2) 0.002(2)
C38 0.018(3) 0.009(3) 0.027(3) 0.001(2) 0.007(2) 0.003(2)
O39 0.026(2) 0.023(2) 0.029(2) -0.0031(19) 0.0022(18) -0.0069(18)
C39 0.018(3) 0.012(3) 0.025(3) 0.002(2) 0.000(2) 0.005(2)
O40 0.0170(19) 0.026(2) 0.033(2) -0.0004(19) 0.0037(17) 0.0007(17)
C40 0.019(3) 0.015(3) 0.025(3) 0.000(2) 0.004(2) 0.004(2)
O41 0.022(2) 0.019(2) 0.028(2) 0.0017(18) 0.0092(18) 0.0077(17)
C41 0.018(3) 0.017(3) 0.024(3) 0.001(2) 0.004(2) 0.003(2)
O42 0.019(2) 0.015(2) 0.036(2) -0.0057(18) 0.0057(17) -0.0031(16)
C42 0.019(3) 0.016(3) 0.024(3) -0.001(2) 0.007(2) 0.001(2)
O43 0.018(2) 0.033(3) 0.037(2) 0.002(2) 0.0082(18) -0.0018(18)
C43 0.028(3) 0.045(4) 0.016(3) 0.006(3) 0.004(3) -0.001(3)
O44 0.028(2) 0.036(3) 0.037(3) -0.018(2) 0.0095(19) -0.007(2)
C44 0.029(3) 0.042(4) 0.012(3) -0.001(3) -0.002(2) 0.006(3)
O45 0.029(2) 0.021(2) 0.034(2) 0.0013(19) -0.0017(19) 0.0047(18)
C45 0.029(3) 0.057(5) 0.017(3) -0.007(3) 0.000(3) 0.006(3)
O46 0.026(2) 0.035(3) 0.042(3) -0.005(2) 0.007(2) -0.006(2)
C46 0.033(4) 0.057(5) 0.023(3) -0.008(3) -0.003(3) 0.026(4)
O47 0.046(3) 0.097(5) 0.037(3) -0.002(3) 0.017(2) -0.027(3)
C47 0.042(4) 0.039(4) 0.019(3) -0.005(3) 0.001(3) 0.017(3)
O48 0.027(2) 0.045(3) 0.074(4) -0.019(3) 0.019(2) -0.003(2)
C48 0.043(4) 0.026(4) 0.021(3) -0.001(3) 0.004(3) 0.009(3)
O49 0.041(3) 0.053(4) 0.063(4) -0.033(3) -0.017(3) 0.025(3)
C49 0.052(4) 0.024(4) 0.024(3) 0.003(3) 0.011(3) 0.018(3)
O50 0.049(3) 0.025(2) 0.038(3) 0.006(2) 0.018(2) 0.008(2)
C50 0.018(3) 0.012(3) 0.039(4) -0.001(3) 0.005(3) 0.002(2)
O51 0.034(2) 0.020(2) 0.050(3) -0.007(2) 0.024(2) 0.0034(19)
C51 0.018(3) 0.016(3) 0.036(3) -0.005(3) 0.003(3) 0.003(2)
O52 0.030(2) 0.021(2) 0.037(3) -0.0085(19) 0.015(2) -0.0082(19)
C52 0.017(3) 0.019(3) 0.032(3) 0.002(3) 0.003(2) 0.002(2)
O53 0.023(2) 0.060(3) 0.029(3) 0.008(2) 0.0052(19) 0.012(2)
C53 0.018(3) 0.010(3) 0.035(3) -0.001(3) 0.002(2) 0.001(2)
O54 0.023(2) 0.063(3) 0.028(2) -0.008(2) 0.0074(19) -0.008(2)
C54 0.016(3) 0.016(3) 0.031(3) 0.001(3) 0.001(2) 0.008(2)
O55 0.028(2) 0.030(3) 0.035(3) 0.006(2) -0.005(2) -0.006(2)
C55 0.024(3) 0.021(3) 0.030(3) 0.006(3) 0.004(3) 0.003(2)
O56 0.046(3) 0.022(3) 0.047(3) 0.008(2) -0.010(2) -0.003(2)
C56 0.023(3) 0.019(3) 0.025(3) 0.003(2) 0.000(2) 0.000(2)
O57 0.021(2) 0.017(2) 0.043(3) -0.0063(19) 0.0032(19) -0.0001(17)
C57 0.023(3) 0.031(4) 0.018(3) 0.001(3) -0.001(2) 0.000(3)
O58 0.020(2) 0.021(2) 0.062(3) -0.010(2) 0.003(2) -0.0044(18)
C58 0.027(3) 0.024(3) 0.026(3) 0.000(3) 0.005(3) -0.005(3)
O59 0.027(3) 0.014(2) 0.129(5) -0.002(3) 0.030(3) -0.003(2)
C59 0.021(3) 0.025(3) 0.030(3) -0.001(3) 0.006(2) -0.004(3)
O60 0.021(2) 0.021(2) 0.051(3) -0.013(2) 0.012(2) -0.0042(18)
C60 0.026(3) 0.027(3) 0.021(3) 0.002(3) 0.006(2) 0.002(3)
C61 0.022(3) 0.027(3) 0.018(3) -0.006(2) 0.003(2) -0.001(2)
O62 0.130(7) 0.054(4) 0.074(5) 0.010(4) 0.007(4) 0.020(4)
C62 0.016(3) 0.029(3) 0.021(3) -0.001(3) 0.003(2) -0.004(2)
O63 0.150(8) 0.107(7) 0.098(6) -0.045(5) -0.058(6) 0.048(6)
C63 0.023(3) 0.021(3) 0.025(3) -0.006(3) 0.007(2) -0.002(2)
O64 0.035(3) 0.025(3) 0.048(3) 0.001(2) 0.014(2) -0.004(2)
C64 0.016(3) 0.021(3) 0.024(3) -0.002(2) 0.004(2) 0.001(2)
O65 0.031(2) 0.029(3) 0.038(3) 0.000(2) 0.007(2) -0.004(2)
C65 0.020(3) 0.020(3) 0.031(3) -0.010(3) 0.011(2) -0.002(2)
O66 0.033(2) 0.042(3) 0.032(3) 0.004(2) 0.011(2) -0.001(2)
C66 0.021(3) 0.017(3) 0.027(3) -0.004(2) 0.005(2) 0.001(2)
O67 0.035(2) 0.038(3) 0.032(2) 0.007(2) 0.006(2) -0.006(2)
C67 0.019(3) 0.016(3) 0.026(3) -0.004(2) 0.004(2) -0.001(2)
O68 0.031(2) 0.030(3) 0.054(3) 0.017(2) 0.006(2) 0.000(2)
C68 0.015(3) 0.019(3) 0.026(3) -0.004(2) 0.008(2) -0.005(2)
O69 0.046(3) 0.048(4) 0.062(4) 0.019(3) 0.012(3) -0.012(3)
C69 0.016(3) 0.012(3) 0.029(3) -0.006(2) 0.006(2) -0.002(2)
O70 0.037(3) 0.057(4) 0.059(4) 0.008(3) 0.008(3) -0.009(3)
C70 0.023(3) 0.013(3) 0.024(3) -0.001(2) 0.011(2) -0.001(2)
O71 0.073(4) 0.031(3) 0.083(5) 0.006(3) 0.026(3) 0.009(3)
C71 0.020(3) 0.014(3) 0.022(3) -0.004(2) 0.011(2) -0.001(2)
O72 0.049(3) 0.034(3) 0.080(4) -0.011(3) 0.003(3) -0.006(2)
C72 0.024(3) 0.017(3) 0.023(3) -0.002(2) 0.013(2) 0.001(2)
O73 0.048(4) 0.096(5) 0.066(4) -0.020(4) 0.009(3) -0.002(3)
C73 0.019(3) 0.019(3) 0.024(3) -0.006(2) 0.009(2) 0.002(2)
C74 0.022(3) 0.018(3) 0.026(3) -0.004(2) 0.009(2) -0.002(2)
O75 0.077(5) 0.061(4) 0.093(5) -0.035(4) 0.028(4) -0.026(4)
C75 0.021(3) 0.011(3) 0.025(3) -0.005(2) 0.013(2) -0.002(2)
O76 0.066(4) 0.074(5) 0.078(5) 0.010(4) 0.008(3) 0.010(3)
C76 0.017(3) 0.018(3) 0.024(3) -0.006(2) 0.011(2) -0.007(2)
O77 0.055(4) 0.037(4) 0.152(7) -0.008(4) -0.030(4) -0.002(3)
C77 0.015(3) 0.016(3) 0.034(3) -0.008(3) 0.007(2) 0.000(2)
O78 0.046(3) 0.033(4) 0.151(7) 0.033(4) -0.026(4) -0.002(3)
C78 0.023(3) 0.012(3) 0.057(4) -0.006(3) 0.016(3) 0.000(3)
O79 0.062(4) 0.158(8) 0.079(5) 0.041(5) -0.006(4) -0.062(5)
C79 0.022(3) 0.015(3) 0.031(3) -0.003(2) 0.010(2) -0.001(2)
O80 0.103(6) 0.070(5) 0.117(6) 0.020(4) 0.046(5) 0.007(4)
C80 0.027(3) 0.013(3) 0.043(4) 0.002(3) 0.016(3) 0.003(2)
O81 0.129(8) 0.302(15) 0.078(6) 0.089(8) -0.044(5) -0.147(9)
C81 0.021(3) 0.022(3) 0.028(3) 0.001(3) 0.009(2) 0.004(2)
O82 0.109(6) 0.085(6) 0.095(6) -0.020(5) 0.029(5) 0.014(5)
C82 0.020(3) 0.024(3) 0.016(3) -0.001(2) 0.004(2) -0.003(2)
O83 0.065(5) 0.272(13) 0.069(5) -0.071(7) 0.011(4) -0.035(6)
C83 0.018(3) 0.019(3) 0.016(3) 0.000(2) 0.003(2) -0.002(2)
O84 0.083(6) 0.306(16) 0.072(6) -0.052(7) 0.001(5) 0.017(8)
C84 0.019(3) 0.020(3) 0.027(3) -0.001(2) 0.004(2) -0.003(2)
O85 0.205(14) 0.239(16) 0.175(13) -0.047(11) 0.067(11) -0.022(12)
O87 0.138(6) 0.030(3) 0.074(4) -0.005(3) 0.042(4) -0.011(4)
O25A 0.019(3) 0.046(4) 0.040(3) -0.013(3) 0.005(3) -0.001(3)
O26A 0.029(3) 0.028(3) 0.049(4) 0.004(3) 0.010(3) 0.009(3)
O27A 0.021(3) 0.023(4) 0.024(4) 0.000(3) 0.005(3) -0.005(3)
O61A 0.128(15) 0.057(10) 0.042(10) -0.003(7) -0.040(9) 0.044(9)
O74A 0.024(3) 0.048(4) 0.024(3) -0.001(3) 0.005(2) 0.014(3)
O88A 0.136(11) 0.117(10) 0.238(18) -0.092(11) 0.112(11) -0.069(9)
O89A 0.065(5) 0.069(6) 0.057(5) -0.010(4) 0.013(4) -0.025(5)
O25B 0.019(3) 0.046(4) 0.040(3) -0.013(3) 0.005(3) -0.001(3)
O26B 0.029(3) 0.028(3) 0.049(4) 0.004(3) 0.010(3) 0.009(3)
O27B 0.033(8) 0.121(17) 0.010(6) -0.012(9) 0.001(5) 0.014(10)
O61B 0.128(15) 0.057(10) 0.042(10) -0.003(7) -0.040(9) 0.044(9)
O74B 0.024(3) 0.048(4) 0.024(3) -0.001(3) 0.005(2) 0.014(3)
O88B 0.136(11) 0.117(10) 0.238(18) -0.092(11) 0.112(11) -0.069(9)
O89B 0.065(5) 0.069(6) 0.057(5) -0.010(4) 0.013(4) -0.025(5)

loop_
_atom_type_symbol
_atom_type_description
_atom_type_scat_dispersion_real
_atom_type_scat_dispersion_imag
_atom_type_scat_source
C C 0.0033 0.0016 'International Tables Vol C Tables 4.2.6.8 and 6.1.1.4'
H H 0.0000 0.0000 'International Tables Vol C Tables 4.2.6.8 and 6.1.1.4'
N N 0.0061 0.0033 'International Tables Vol C Tables 4.2.6.8 and 6.1.1.4'
O O 0.0106 0.0060 'International Tables Vol C Tables 4.2.6.8 and 6.1.1.4'
Ce Ce -0.2486 2.6331 'International Tables Vol C Tables 4.2.6.8 and 6.1.1.4'
S S 0.1246 0.1234 'International Tables Vol C Tables 4.2.6.8 and 6.1.1.4'

loop_
_geom_angle_atom_site_label_1
_geom_angle_atom_site_label_2
_geom_angle_atom_site_label_3
_geom_angle
O12 Ce1 O11 71.63(13)
O12 Ce1 O8 74.52(13)
O11 Ce1 O8 142.22(14)
O12 Ce1 O5 78.73(13)
O11 Ce1 O5 68.06(13)
O8 Ce1 O5 120.75(13)
O12 Ce1 O10 135.24(14)
O11 Ce1 O10 134.57(14)
O8 Ce1 O10 65.58(14)
O5 Ce1 O10 139.38(14)
O12 Ce1 O9 133.89(13)
O11 Ce1 O9 123.63(14)
O8 Ce1 O9 92.10(14)
O5 Ce1 O9 70.81(15)
O10 Ce1 O9 68.83(15)
O12 Ce1 O2 141.44(13)
O11 Ce1 O2 71.00(13)
O8 Ce1 O2 143.99(14)
O5 Ce1 O2 78.94(13)
O10 Ce1 O2 80.00(14)
O9 Ce1 O2 64.61(13)
O12 Ce1 O3 65.38(13)
O11 Ce1 O3 83.63(13)
O8 Ce1 O3 67.22(13)
O5 Ce1 O3 139.94(13)
O10 Ce1 O3 80.66(14)
O9 Ce1 O3 148.44(15)
O2 Ce1 O3 118.87(12)
O12 Ce1 N2 66.64(13)
O11 Ce1 N2 117.69(14)
O8 Ce1 N2 60.80(14)
O5 Ce1 N2 60.15(13)
O10 Ce1 N2 107.52(14)
O9 Ce1 N2 68.34(14)
O2 Ce1 N2 125.27(13)
O3 Ce1 N2 115.84(14)
O12 Ce1 N1 113.65(13)
O11 Ce1 N1 68.61(14)
O8 Ce1 N1 111.77(14)
O5 Ce1 N1 127.35(13)
O10 Ce1 N1 66.66(14)
O9 Ce1 N1 112.30(14)
O2 Ce1 N1 59.62(13)
O3 Ce1 N1 59.42(13)
N2 Ce1 N1 172.48(14)
O49 S1 O50 113.0(3)
O49 S1 O51 112.2(3)
O50 S1 O51 111.3(3)
O49 S1 C66 107.5(3)
O50 S1 C66 107.3(3)
O51 S1 C66 105.0(3)
C1 O1 H1 109.5
C6 N1 C2 117.5(5)
C6 N1 Ce1 121.2(4)
C2 N1 Ce1 121.1(4)
O2 C1 O1 124.3(5)
O2 C1 C2 121.4(5)
O1 C1 C2 114.3(5)
O33 Ce2 O35 110.1(3)
O33 Ce2 O27B 144.4(4)
O35 Ce2 O27B 61.4(4)
O33 Ce2 O27A 126.5(2)
O35 Ce2 O27A 80.1(3)
O27B Ce2 O27A 24.3(3)
O33 Ce2 O36 87.8(2)
O35 Ce2 O36 72.7(2)
O27B Ce2 O36 118.2(4)
O27A Ce2 O36 142.4(2)
O33 Ce2 O29 72.2(2)
O35 Ce2 O29 147.9(2)
O27B Ce2 O29 97.4(4)
O27A Ce2 O29 74.2(2)
O36 Ce2 O29 138.61(15)
O33 Ce2 O32 67.53(19)
O35 Ce2 O32 79.18(19)
O27B Ce2 O32 76.9(4)
O27A Ce2 O32 63.14(19)
O36 Ce2 O32 133.09(16)
O29 Ce2 O32 72.22(17)
O33 Ce2 O30 154.4(2)
O35 Ce2 O30 74.09(19)
O27B Ce2 O30 60.6(4)
O27A Ce2 O30 79.0(2)
O36 Ce2 O30 68.97(16)
O29 Ce2 O30 118.38(14)
O32 Ce2 O30 136.70(17)
O33 Ce2 O34 70.71(17)
O35 Ce2 O34 138.5(2)
O27B Ce2 O34 140.3(3)
O27A Ce2 O34 134.54(18)
O36 Ce2 O34 65.84(14)
O29 Ce2 O34 73.35(15)
O32 Ce2 O34 131.98(15)
O30 Ce2 O34 89.36(15)
O33 Ce2 N3 124.0(2)
O35 Ce2 N3 125.9(2)
O27B Ce2 N3 72.9(3)
O27A Ce2 N3 67.43(18)
O36 Ce2 N3 108.82(15)
O29 Ce2 N3 60.11(15)
O32 Ce2 N3 118.07(17)
O30 Ce2 N3 58.46(15)
O34 Ce2 N3 69.06(14)
O33 Ce2 O86 55.2(4)
O35 Ce2 O86 55.5(4)
O27B Ce2 O86 111.0(5)
O27A Ce2 O86 117.8(4)
O36 Ce2 O86 66.0(4)
O29 Ce2 O86 122.1(3)
O32 Ce2 O86 67.1(4)
O30 Ce2 O86 119.5(3)
O34 Ce2 O86 106.3(4)
N3 Ce2 O86 174.5(4)
O48 S2 O47 112.9(4)
O48 S2 O46 112.9(3)
O47 S2 O46 110.0(3)
O48 S2 C59 106.3(3)
O47 S2 C59 107.5(3)
O46 S2 C59 106.8(3)
C1 O2 Ce1 125.4(4)
C13 N2 C9 118.4(5)
C13 N2 Ce1 121.0(4)
C9 N2 Ce1 120.5(4)
N1 C2 C3 123.0(6)
N1 C2 C1 112.3(5)
C3 C2 C1 124.7(6)
O51 Ce3 O53 72.67(16)
O51 Ce3 O56 70.94(17)
O53 Ce3 O56 135.18(17)
O51 Ce3 O55 101.49(16)
O53 Ce3 O55 142.66(16)
O56 Ce3 O55 70.75(15)
O51 Ce3 O54 144.33(16)
O53 Ce3 O54 133.40(15)
O56 Ce3 O54 73.92(18)
O55 Ce3 O54 71.98(15)
O51 Ce3 O52 70.28(14)
O53 Ce3 O52 72.38(15)
O56 Ce3 O52 117.22(16)
O55 Ce3 O52 71.06(15)
O54 Ce3 O52 133.95(15)
O51 Ce3 O60 135.18(14)
O53 Ce3 O60 77.78(17)
O56 Ce3 O60 146.95(16)
O55 Ce3 O60 82.43(15)
O54 Ce3 O60 79.76(16)
O52 Ce3 O60 69.07(13)
O51 Ce3 O57 86.29(14)
O53 Ce3 O57 80.10(15)
O56 Ce3 O57 72.34(15)
O55 Ce3 O57 137.08(14)
O54 Ce3 O57 77.42(14)
O52 Ce3 O57 147.97(14)
O60 Ce3 O57 121.01(12)
O51 Ce3 N4 129.16(15)
O53 Ce3 N4 65.24(14)
O56 Ce3 N4 123.74(16)
O55 Ce3 N4 129.26(15)
O54 Ce3 N4 68.16(15)
O52 Ce3 N4 119.04(14)
O60 Ce3 N4 60.90(13)
O57 Ce3 N4 60.14(13)
O37 S3 O36 113.1(3)
O37 S3 O38 111.9(3)
O36 S3 O38 111.0(3)
O37 S3 C50 108.1(3)
O36 S3 C50 106.4(3)
O38 S3 C50 106.0(3)
C7 O3 Ce1 125.6(4)
C44 N3 C48 117.9(6)
C44 N3 Ce2 122.6(4)
C48 N3 Ce2 119.5(4)
C2 C3 C4 118.1(6)
C2 C3 H3 121.0
C4 C3 H3 121.0
O45 S4 O44 113.4(3)
O45 S4 O43 111.9(3)
O44 S4 O43 110.7(3)
O45 S4 C73 107.2(3)
O44 S4 C73 107.0(2)
O43 S4 C73 106.2(3)
C7 O4 H4 109.5
C83 N4 C79 117.9(5)
C83 N4 Ce3 121.7(4)
C79 N4 Ce3 120.1(3)
C5 C4 C3 120.1(6)
C5 C4 H4A 119.9
C3 C4 H4A 119.9
O26B S5 O27A 135.4(7)
O26B S5 O27B 122.7(8)
O26B S5 O25A 53.9(6)
O27A S5 O25A 112.2(4)
O27B S5 O25A 147.7(7)
O26B S5 O25B 109.6(7)
O27A S5 O25B 57.9(5)
O27B S5 O25B 101.6(8)
O25A S5 O25B 59.5(5)
O26B S5 O26A 54.7(6)
O27A S5 O26A 112.9(4)
O27B S5 O26A 74.5(7)
O25A S5 O26A 108.4(4)
O25B S5 O26A 150.5(5)
O26B S5 C31 114.9(6)
O27A S5 C31 109.7(3)
O27B S5 C31 102.8(6)
O25A S5 C31 106.7(3)
O25B S5 C31 102.8(5)
O26A S5 C31 106.7(3)
C14 O5 Ce1 126.2(4)
O61B N5 O62 120(2)
O61B N5 O63 121(2)
O62 N5 O63 117.2(7)
O62 N5 O61A 118.3(10)
O63 N5 O61A 118.5(11)
C4 C5 C6 117.7(6)
C4 C5 H5 121.1
C6 C5 H5 121.1
O22 S6 O23 112.2(2)
O22 S6 O24 112.3(3)
O23 S6 O24 111.7(2)
O22 S6 C24 107.0(3)
O23 S6 C24 107.5(2)
O24 S6 C24 105.6(2)
N1 C6 C5 123.4(6)
N1 C6 C7 112.8(5)
C5 C6 C7 123.7(5)
O13 S7 O14 112.8(2)
O13 S7 O12 112.7(2)
O14 S7 O12 111.1(2)
O13 S7 C15 107.1(3)
O14 S7 C15 107.6(3)
O12 S7 C15 105.1(2)
C8 O7 H7 109.5
O3 C7 O4 125.4(6)
O3 C7 C6 120.3(5)
O4 C7 C6 114.3(5)
O20 S8 O19 115.5(3)
O20 S8 O21 110.3(3)
O19 S8 O21 110.6(3)
O20 S8 C38 107.6(3)
O19 S8 C38 106.0(3)
O21 S8 C38 106.3(2)
C8 O8 Ce1 125.6(4)
O8 C8 O7 124.6(6)
O8 C8 C9 119.6(5)
O7 C8 C9 115.8(5)
Ce1 O9 H9A 125(7)
N2 C9 C10 122.7(6)
N2 C9 C8 113.3(5)
C10 C9 C8 123.9(6)
Ce1 O10 H10A 115(6)
Ce1 O10 H10B 116(6)
H10A O10 H10B 105(5)
C11 C10 C9 118.1(6)
C11 C10 H10 121.0
C9 C10 H10 120.9
Ce1 O11 H11A 110(6)
Ce1 O11 H11B 122(6)
H11A O11 H11B 105(5)
C10 C11 C12 120.0(6)
C10 C11 H11 120.0
C12 C11 H11 120.0
S7 O12 Ce1 146.7(2)
C13 C12 C11 118.2(6)
C13 C12 H12 120.9
C11 C12 H12 120.9
N2 C13 C12 122.5(6)
N2 C13 C14 114.4(5)
C12 C13 C14 123.0(5)
O6 C14 O5 124.5(6)
O6 C14 C13 119.5(5)
O5 C14 C13 116.0(5)
C18 O15 H15 109.5
C20 C15 C16 120.5(5)
C20 C15 S7 119.3(4)
C16 C15 S7 120.1(4)
C27 O16 H16 109.5
C17 C16 C15 121.1(5)
C17 C16 H16A 119.5
C15 C16 H16A 119.5
C34 O17 H17 109.5
C16 C17 C18 117.8(5)
C16 C17 C42 118.7(5)
C18 C17 C42 123.4(5)
C41 O18 H18 109.5
O15 C18 C19 116.3(5)
O15 C18 C17 121.6(5)
C19 C18 C17 122.1(5)
C20 C19 C18 118.3(5)
C20 C19 C21 118.7(5)
C18 C19 C21 123.0(5)
C15 C20 C19 120.1(5)
C15 C20 H20 119.9
C19 C20 H20 119.9
C22 C21 C19 110.7(4)
C22 C21 H21B 109.5
C19 C21 H21B 109.5
C22 C21 H21A 109.5
C19 C21 H21A 109.5
H21B C21 H21A 108.1
C27 C22 C23 118.1(5)
C27 C22 C21 121.1(5)
C23 C22 C21 120.6(5)
C24 C23 C22 120.2(5)
C24 C23 H23 119.9
C22 C23 H23 119.9
C25 C24 C23 120.6(5)
C25 C24 S6 119.4(4)
C23 C24 S6 120.0(4)
C26 C25 C24 120.3(5)
C26 C25 H25 119.9
C24 C25 H25 119.9
C25 C26 C27 118.6(5)
C25 C26 C28 121.7(5)
C27 C26 C28 119.6(5)
O16 C27 C22 122.8(5)
O16 C27 C26 115.0(5)
C22 C27 C26 122.2(5)
C49 O28 H28 109.5
C26 C28 C29 109.4(5)
C26 C28 H28A 109.8
C29 C28 H28A 109.8
C26 C28 H28B 109.8
C29 C28 H28B 109.8
H28A C28 H28B 108.2
C49 O29 Ce2 127.0(4)
C30 C29 C34 118.0(5)
C30 C29 C28 116.4(5)
C34 C29 C28 125.6(5)
C43 O30 Ce2 128.6(4)
C31 C30 C29 121.8(5)
C31 C30 H30 119.1
C29 C30 H30 119.1
C30 C31 C32 119.9(5)
C30 C31 S5 119.5(5)
C32 C31 S5 120.7(5)
C33 C32 C31 119.8(5)
C33 C32 H32 120.1
C31 C32 H32 120.1
Ce2 O33 H33A 115(6)
Ce2 O33 H33B 142(6)
H33A O33 H33B 103(5)
C32 C33 C34 119.4(5)
C32 C33 C35 119.7(5)
C34 C33 C35 120.9(5)
Ce2 O34 H34B 121(6)
Ce2 O34 H34A 98(6)
H34B O34 H34A 106(5)
O17 C34 C29 124.4(5)
O17 C34 C33 114.5(5)
C29 C34 C33 121.1(5)
C36 C35 C33 112.0(5)
C36 C35 H35B 109.2
C33 C35 H35B 109.2
C36 C35 H35A 109.2
C33 C35 H35A 109.2
H35B C35 H35A 107.9
S3 O36 Ce2 146.9(3)
C37 C36 C41 118.0(5)
C37 C36 C35 120.1(5)
C41 C36 C35 121.8(5)
C38 C37 C36 121.1(5)
C38 C37 H37 119.5
C36 C37 H37 119.5
C37 C38 C39 120.3(5)
C37 C38 S8 119.0(4)
C39 C38 S8 120.6(4)
C53 O39 H39 109.5
C40 C39 C38 120.2(5)
C40 C39 H39A 119.9
C38 C39 H39A 119.9
C62 O40 H40 109.5
C39 C40 C41 119.3(5)
C39 C40 C42 121.3(5)
C41 C40 C42 119.1(5)
C69 O41 H41 109.5
O18 C41 C40 116.3(5)
O18 C41 C36 122.7(5)
C40 C41 C36 121.1(5)
C76 O42 H42 109.5
C40 C42 C17 110.4(4)
C40 C42 H42A 109.6
C17 C42 H42A 109.6
C40 C42 H42B 109.6
C17 C42 H42B 109.6
H42A C42 H42B 108.1
O31 C43 O30 123.7(6)
O31 C43 C44 122.0(6)
O30 C43 C44 114.3(6)
N3 C44 C45 123.0(6)
N3 C44 C43 115.5(5)
C45 C44 C43 121.5(6)
C46 C45 C44 118.0(7)
C46 C45 H45 121.0
C44 C45 H45 121.0
C47 C46 C45 119.4(6)
C47 C46 H46 120.3
C45 C46 H46 120.3
C46 C47 C48 119.1(7)
C46 C47 H47 120.4
C48 C47 H47 120.4
N3 C48 C47 122.5(6)
N3 C48 C49 112.8(5)
C47 C48 C49 124.7(6)
O29 C49 O28 121.9(7)
O29 C49 C48 120.6(6)
O28 C49 C48 117.5(6)
C51 C50 C55 120.3(5)
C51 C50 S3 120.4(5)
C55 C50 S3 119.0(5)
S1 O51 Ce3 149.8(3)
C50 C51 C52 120.6(6)
C50 C51 H51 119.7
C52 C51 H51 119.7
Ce3 O52 H52B 125(6)
Ce3 O52 H52A 128(6)
H52B O52 H52A 105(5)
C51 C52 C53 118.2(6)
C51 C52 C77 119.4(5)
C53 C52 C77 122.1(5)
Ce3 O53 H53A 126(6)
Ce3 O53 H53B 125(6)
H53A O53 H53B 108(5)
O39 C53 C52 122.3(5)
O39 C53 C54 116.4(5)
C52 C53 C54 121.3(5)
Ce3 O54 H54B 134(5)
Ce3 O54 H54A 122(5)
H54B O54 H54A 103(4)
C55 C54 C53 119.1(5)
C55 C54 C56 120.5(5)
C53 C54 C56 120.2(5)
Ce3 O55 H55A 126(6)
Ce3 O55 H55B 124(6)
H55A O55 H55B 107(5)
C54 C55 C50 120.4(6)
C54 C55 H55 119.8
C50 C55 H55 119.8
Ce3 O56 H56D 123(6)
Ce3 O56 H56C 128(6)
H56D O56 H56C 107(5)
C54 C56 C57 111.2(5)
C54 C56 H56B 109.4
C57 C56 H56B 109.4
C54 C56 H56A 109.4
C57 C56 H56A 109.4
H56B C56 H56A 108.0
C84 O57 Ce3 124.5(4)
C58 C57 C62 117.2(6)
C58 C57 C56 119.3(6)
C62 C57 C56 123.5(5)
C84 O58 H58 109.5
C59 C58 C57 121.1(6)
C59 C58 H58A 119.4
C57 C58 H58A 119.4
C78 O59 H59 109.5
C58 C59 C60 120.4(5)
C58 C59 S2 119.6(5)
C60 C59 S2 120.0(5)
C78 O60 Ce3 123.3(4)
C61 C60 C59 120.0(6)
C61 C60 H60 120.0
C59 C60 H60 120.0
C60 C61 C62 118.1(6)
C60 C61 C63 119.9(5)
C62 C61 C63 122.0(5)
O40 C62 C57 123.2(5)
O40 C62 C61 113.6(5)
C57 C62 C61 123.1(5)
C61 C63 C64 114.3(5)
C61 C63 H63B 108.7
C64 C63 H63B 108.7
C61 C63 H63A 108.7
C64 C63 H63A 108.7
H63B C63 H63A 107.6
H64B O64 H64A 108(5)
C65 C64 C69 117.5(5)
C65 C64 C63 120.3(5)
C69 C64 C63 122.2(5)
H65B O65 H65A 104(5)
C64 C65 C66 120.7(5)
C64 C65 H65 119.6
C66 C65 H65 119.6
H66A O66 H66B 102(4)
C67 C66 C65 120.7(5)
C67 C66 S1 120.1(5)
C65 C66 S1 119.2(4)
C68 C67 C66 120.0(5)
C68 C67 H67 120.0
C66 C67 H67 120.0
H68B O68 H68A 106(5)
C67 C68 C69 118.9(5)
C67 C68 C70 121.4(5)
C69 C68 C70 119.7(5)
O41 C69 C68 115.6(5)
O41 C69 C64 122.2(5)
C68 C69 C64 122.2(5)
H70C O70 H70D 99(4)
C71 C70 C68 113.5(4)
C71 C70 H70B 108.9
C68 C70 H70B 108.9
C71 C70 H70A 108.9
C68 C70 H70A 108.9
H70B C70 H70A 107.7
C72 C71 C76 117.5(5)
C72 C71 C70 118.9(5)
C76 C71 C70 123.6(5)
C73 C72 C71 121.0(5)
C73 C72 H72 119.5
C71 C72 H72 119.5
C72 C73 C74 120.9(5)
C72 C73 S4 121.6(4)
C74 C73 S4 117.3(4)
C75 C74 C73 120.1(5)
C75 C74 H74 119.9
C73 C74 H74 119.9
H75B O75 H75A 104(5)
C74 C75 C76 118.9(5)
C74 C75 C77 119.3(5)
C76 C75 C77 121.6(5)
O42 C76 C71 123.5(5)
O42 C76 C75 114.9(5)
C71 C76 C75 121.6(5)
C52 C77 C75 110.3(4)
C52 C77 H77B 109.6
C75 C77 H77B 109.6
C52 C77 H77A 109.6
C75 C77 H77A 109.6
H77B C77 H77A 108.1
H78B O78 H78A 108(5)
O60 C78 O59 123.6(5)
O60 C78 C79 121.9(5)
O59 C78 C79 114.5(5)
N4 C79 C80 123.1(5)
N4 C79 C78 112.4(5)
C80 C79 C78 124.4(5)
C79 C80 C81 118.6(5)
C79 C80 H80 120.7
C81 C80 H80 120.7
C80 C81 C82 119.2(5)
C80 C81 H81 120.4
C82 C81 H81 120.4
C83 C82 C81 117.9(5)
C83 C82 H82 121.0
C81 C82 H82 121.0
N4 C83 C82 123.2(5)
N4 C83 C84 112.5(5)
C82 C83 C84 124.2(5)
O57 C84 O58 125.7(5)
O57 C84 C83 121.1(5)
O58 C84 C83 113.2(5)
S5 O27A Ce2 147.5(5)
S5 O27B Ce2 144.5(10)

loop_
_geom_bond_atom_site_label_1
_geom_bond_atom_site_label_2
_geom_bond_distance
Ce1 O12 2.508(4)
Ce1 O11 2.536(4)
Ce1 O8 2.546(4)
Ce1 O5 2.552(4)
Ce1 O10 2.553(4)
Ce1 O9 2.576(4)
Ce1 O2 2.591(4)
Ce1 O3 2.620(4)
Ce1 N2 2.674(5)
Ce1 N1 2.731(5)
S1 O49 1.439(5)
S1 O50 1.453(5)
S1 O51 1.476(5)
S1 C66 1.765(6)
O1 C1 1.296(7)
O1 H1 0.8400
N1 C6 1.337(7)
N1 C2 1.340(8)
C1 O2 1.232(7)
C1 C2 1.492(8)
O86 Ce2 2.736(13)
Ce2 O33 2.461(6)
Ce2 O35 2.464(6)
Ce2 O27B 2.487(13)
Ce2 O27A 2.491(7)
Ce2 O36 2.500(4)
Ce2 O29 2.528(5)
Ce2 O32 2.617(6)
Ce2 O30 2.622(4)
Ce2 O34 2.634(4)
Ce2 N3 2.730(5)
S2 O48 1.435(5)
S2 O47 1.462(6)
S2 O46 1.466(5)
S2 C59 1.766(6)
N2 C13 1.339(7)
N2 C9 1.345(8)
C2 C3 1.380(8)
Ce3 O51 2.454(4)
Ce3 O53 2.499(4)
Ce3 O56 2.500(4)
Ce3 O55 2.507(4)
Ce3 O54 2.529(4)
Ce3 O52 2.545(4)
Ce3 O60 2.554(4)
Ce3 O57 2.591(4)
Ce3 N4 2.681(4)
S3 O37 1.454(5)
S3 O36 1.458(5)
S3 O38 1.460(5)
S3 C50 1.756(6)
O3 C7 1.227(7)
N3 C44 1.334(8)
N3 C48 1.336(8)
C3 C4 1.385(9)
C3 H3 0.9500
S4 O45 1.452(4)
S4 O44 1.461(4)
S4 O43 1.463(4)
S4 C73 1.769(6)
O4 C7 1.297(7)
O4 H4 0.8400
N4 C83 1.335(7)
N4 C79 1.339(7)
C4 C5 1.368(9)
C4 H4A 0.9500
S5 O26B 1.205(13)
S5 O27A 1.390(7)
S5 O27B 1.424(13)
S5 O25A 1.434(7)
S5 O25B 1.441(13)
S5 O26A 1.518(7)
S5 C31 1.769(6)
O5 C14 1.275(7)
N5 O61B 1.13(4)
N5 O62 1.224(8)
N5 O63 1.226(9)
N5 O61A 1.300(15)
C5 C6 1.390(8)
C5 H5 0.9500
S6 O22 1.446(4)
S6 O23 1.457(4)
S6 O24 1.464(4)
S6 C24 1.767(5)
O6 C14 1.252(7)
C6 C7 1.504(9)
S7 O13 1.455(4)
S7 O14 1.459(4)
S7 O12 1.463(4)
S7 C15 1.770(5)
O7 C8 1.281(7)
O7 H7 0.8400
S8 O20 1.445(4)
S8 O19 1.453(5)
S8 O21 1.469(4)
S8 C38 1.765(5)
O8 C8 1.245(7)
C8 C9 1.492(9)
O9 H9A 0.83(2)
C9 C10 1.392(8)
O10 H10A 0.85(2)
O10 H10B 0.85(2)
C10 C11 1.375(9)
C10 H10 0.9500
O11 H11A 0.84(2)
O11 H11B 0.85(2)
C11 C12 1.390(9)
C11 H11 0.9500
C12 C13 1.391(8)
C12 H12 0.9500
C13 C14 1.495(8)
O15 C18 1.382(6)
O15 H15 0.8400
C15 C20 1.379(8)
C15 C16 1.382(8)
O16 C27 1.360(6)
O16 H16 0.8400
C16 C17 1.381(8)
C16 H16A 0.9500
O17 C34 1.372(7)
O17 H17 0.8400
C17 C18 1.394(8)
C17 C42 1.528(7)
O18 C41 1.361(7)
O18 H18 0.8400
C18 C19 1.394(8)
C19 C20 1.394(8)
C19 C21 1.525(7)
C20 H20 0.9500
C21 C22 1.516(7)
C21 H21B 0.9900
C21 H21A 0.9900
C22 C27 1.390(8)
C22 C23 1.399(8)
C23 C24 1.389(8)
C23 H23 0.9500
C24 C25 1.387(8)
C25 C26 1.387(8)
C25 H25 0.9500
C26 C27 1.395(8)
C26 C28 1.513(8)
O28 C49 1.298(8)
O28 H28 0.8400
C28 C29 1.524(8)
C28 H28A 0.9900
C28 H28B 0.9900
O29 C49 1.223(8)
C29 C30 1.391(8)
C29 C34 1.391(8)
O30 C43 1.298(7)
C30 C31 1.376(8)
C30 H30 0.9500
O31 C43 1.225(8)
C31 C32 1.399(8)
C32 C33 1.382(8)
C32 H32 0.9500
O33 H33A 0.85(2)
O33 H33B 0.85(2)
C33 C34 1.408(8)
C33 C35 1.532(8)
O34 H34B 0.85(2)
O34 H34A 0.86(2)
C35 C36 1.511(8)
C35 H35B 0.9900
C35 H35A 0.9900
C36 C37 1.398(8)
C36 C41 1.404(8)
C37 C38 1.379(8)
C37 H37 0.9500
C38 C39 1.391(8)
O39 C53 1.361(7)
O39 H39 0.8400
C39 C40 1.382(8)
C39 H39A 0.9500
O40 C62 1.382(7)
O40 H40 0.8400
C40 C41 1.402(8)
C40 C42 1.516(8)
O41 C69 1.362(7)
O41 H41 0.8400
O42 C76 1.372(7)
O42 H42 0.8400
C42 H42A 0.9900
C42 H42B 0.9900
C43 C44 1.506(10)
C44 C45 1.390(9)
C45 C46 1.382(10)
C45 H45 0.9500
C46 C47 1.364(10)
C46 H46 0.9500
C47 C48 1.383(9)
C47 H47 0.9500
C48 C49 1.493(10)
C50 C51 1.387(9)
C50 C55 1.393(9)
C51 C52 1.395(8)
C51 H51 0.9500
O52 H52B 0.85(2)
O52 H52A 0.85(2)
C52 C53 1.401(8)
C52 C77 1.511(8)
O53 H53A 0.84(2)
O53 H53B 0.84(2)
C53 C54 1.404(8)
O54 H54B 0.86(2)
O54 H54A 0.85(2)
C54 C55 1.376(8)
C54 C56 1.513(8)
O55 H55A 0.84(2)
O55 H55B 0.85(2)
C55 H55 0.9500
O56 H56D 0.85(2)
O56 H56C 0.85(2)
C56 C57 1.521(8)
C56 H56B 0.9900
C56 H56A 0.9900
O57 C84 1.223(7)
C57 C58 1.392(8)
C57 C62 1.395(9)
O58 C84 1.305(7)
O58 H58 0.8400
C58 C59 1.391(9)
C58 H58A 0.9500
O59 C78 1.310(7)
O59 H59 0.8400
C59 C60 1.395(9)
O60 C78 1.230(7)
C60 C61 1.392(8)
C60 H60 0.9500
C61 C62 1.398(8)
C61 C63 1.509(8)
C63 C64 1.518(8)
C63 H63B 0.9900
C63 H63A 0.9900
O64 H64B 0.85(2)
O64 H64A 0.84(2)
C64 C65 1.388(8)
C64 C69 1.409(8)
O65 H65B 0.85(2)
O65 H65A 0.85(2)
C65 C66 1.396(8)
C65 H65 0.9500
O66 H66A 0.85(2)
O66 H66B 0.85(2)
C66 C67 1.388(8)
C67 C68 1.386(8)
C67 H67 0.9500
O68 H68B 0.85(2)
O68 H68A 0.85(2)
C68 C69 1.392(8)
C68 C70 1.522(8)
O69 H69A 0.85(2)
O70 H70C 0.87(2)
O70 H70D 0.86(2)
C70 C71 1.522(8)
C70 H70B 0.9900
C70 H70A 0.9900
O71 H71A 0.85(2)
C71 C72 1.403(8)
C71 C76 1.404(8)
C72 C73 1.375(8)
C72 H72 0.9500
O73 H73A 0.86(2)
C73 C74 1.390(8)
C74 C75 1.380(8)
C74 H74 0.9500
O75 H75B 0.86(2)
O75 H75A 0.85(2)
C75 C76 1.410(8)
C75 C77 1.517(8)
C77 H77B 0.9900
C77 H77A 0.9900
O78 H78B 0.84(2)
O78 H78A 0.84(2)
C78 C79 1.485(8)
O79 H79A 0.85(2)
C79 C80 1.379(8)
C80 C81 1.384(8)
C80 H80 0.9500
C81 C82 1.393(8)
C81 H81 0.9500
C82 C83 1.388(8)
C82 H82 0.9500
C83 C84 1.493(8)

loop_
_geom_hbond_atom_site_label_D
_geom_hbond_atom_site_label_H
_geom_hbond_atom_site_label_A
_geom_hbond_distance_DH
_geom_hbond_distance_HA
_geom_hbond_distance_DA
_geom_hbond_angle_DHA
_geom_hbond_site_symmetry_A
O1 H1 O68 0.84 1.72 2.545(6) 165.3 .
O4 H4 O80 0.84 1.81 2.631(9) 164.6 .
O7 H7 O77 0.84 1.67 2.494(7) 168.1 .
O15 H15 O18 0.84 2.03 2.786(6) 149.2 .
O16 H16 O15 0.84 2.05 2.831(6) 155.1 .
O16 H16 O23 0.84 2.50 2.958(5) 115.5 3
O17 H17 O16 0.84 2.37 2.918(6) 123.6 .
O17 H17 O69 0.84 2.01 2.677(6) 135.5 1_454
O18 H18 O17 0.84 2.03 2.790(6) 150.6 .
O39 H39 O42 0.84 2.00 2.799(6) 158.4 .
O40 H40 O34 0.84 2.19 2.716(6) 120.8 3_554
O40 H40 O39 0.84 2.25 2.880(6) 131.7 .
O41 H41 O40 0.84 1.89 2.691(6) 158.2 .
O42 H42 O20 0.84 2.07 2.699(6) 131.3 2_544
O42 H42 O41 0.84 2.20 2.765(5) 124.9 .
O58 H58 S8 0.84 2.84 3.472(4) 134.0 2_644
O58 H58 O21 0.84 1.82 2.628(6) 160.3 2_644
O59 H59 S6 0.84 2.86 3.618(5) 151.9 4
O59 H59 O24 0.84 2.02 2.658(6) 132.0 4
O9 H9A O20 0.83(2) 2.42(7) 3.071(6) 136(8) 4_566
O9 H9A O42 0.83(2) 2.36(4) 3.132(6) 155(9) 3
O56 H56D O72 0.85(2) 1.87(2) 2.710(7) 173(9) .
O52 H52B O50 0.85(2) 2.06(5) 2.799(6) 145(7) .
O66 H66A O23 0.85(2) 1.98(2) 2.823(6) 175(8) 4
O54 H54B O45 0.86(2) 1.88(2) 2.735(6) 174(9) 4
O34 H34B O19 0.85(2) 1.88(2) 2.726(6) 172(9) 4_565
O33 H33A O67 0.85(2) 1.95(4) 2.763(8) 159(8) 1_554
O70 H70C O68 0.87(2) 2.18(5) 2.977(7) 153(9) .
O69 H69A O22 0.85(2) 2.07(4) 2.881(7) 161(9) 3_656
O10 H10A O21 0.85(2) 2.25(3) 3.080(6) 166(9) 4_566
O33 H33B O73 0.85(2) 2.24(8) 2.830(12) 127(9) 1_554
O64 H64B O81 0.85(2) 1.79(2) 2.633(9) 175(9) .
O78 H78B S3 0.84(2) 2.74(3) 3.567(7) 166(8) 3_655
O78 H78B O36 0.84(2) 2.44(5) 3.214(7) 154(9) 3_655
O78 H78B O38 0.84(2) 2.20(6) 2.862(10) 135(8) 3_655
O78 H78A O43 0.84(2) 2.02(4) 2.798(7) 155(9) 3_655
O75 H75B O49 0.86(2) 2.48(8) 2.987(10) 118(8) .
O75 H75B O51 0.86(2) 2.54(6) 3.299(8) 148(10) .
O75 H75A O72 0.85(2) 2.18(8) 2.811(10) 131(9) .
O70 H70D O79 0.86(2) 2.03(3) 2.868(11) 164(8) 3_656
O11 H11A S7 0.84(2) 2.70(6) 3.383(4) 140(8) .
O11 H11A O13 0.84(2) 1.91(2) 2.744(6) 170(8) .
O55 H55A O62 0.84(2) 1.90(2) 2.744(8) 178(8) 3_655
O66 H66B O44 0.85(2) 1.88(3) 2.717(6) 165(8) 4
O34 H34A S3 0.86(2) 2.55(5) 3.291(5) 145(7) .
O34 H34A O36 0.86(2) 2.36(7) 2.792(6) 112(6) .
O34 H34A O37 0.86(2) 1.94(2) 2.797(6) 175(9) .
O10 H10B O67 0.85(2) 1.91(2) 2.764(6) 173(9) .
O68 H68A O46 0.85(2) 1.92(3) 2.763(7) 171(9) 1_556
O79 H79A O31 0.85(2) 1.94(4) 2.753(8) 161(10) 1_656
O65 H65B O66 0.85(2) 1.99(2) 2.841(7) 171(9) 2_654
O65 H65A O6 0.85(2) 1.95(3) 2.788(6) 170(9) 1_655
O52 H52A O23 0.85(2) 2.01(2) 2.847(6) 173(8) 4
O56 H56C O63 0.85(2) 1.97(5) 2.731(9) 149(9) 3_655
O55 H55B O66 0.85(2) 2.02(3) 2.848(7) 167(9) .
O54 H54A O14 0.85(2) 2.00(2) 2.851(6) 179(9) 2_644
O64 H64A O65 0.84(2) 1.81(4) 2.624(6) 160(8) 3_656
O11 H11B O43 0.85(2) 1.90(2) 2.743(5) 176(8) 3_655

loop_
_geom_torsion_atom_site_label_1
_geom_torsion_atom_site_label_2
_geom_torsion_atom_site_label_3
_geom_torsion_atom_site_label_4
_geom_torsion
O12 Ce1 N1 C6 43.3(4)
O11 Ce1 N1 C6 100.5(4)
O8 Ce1 N1 C6 -38.8(4)
O5 Ce1 N1 C6 137.0(4)
O10 Ce1 N1 C6 -87.7(4)
O9 Ce1 N1 C6 -140.7(4)
O2 Ce1 N1 C6 -179.6(5)
O3 Ce1 N1 C6 5.2(4)
O12 Ce1 N1 C2 -141.1(4)
O11 Ce1 N1 C2 -83.8(4)
O8 Ce1 N1 C2 136.9(4)
O5 Ce1 N1 C2 -47.3(5)
O10 Ce1 N1 C2 88.0(4)
O9 Ce1 N1 C2 35.0(5)
O2 Ce1 N1 C2 -4.0(4)
O3 Ce1 N1 C2 -179.2(5)
O1 C1 O2 Ce1 173.6(4)
C2 C1 O2 Ce1 -5.0(8)
O12 Ce1 O2 C1 95.2(5)
O11 Ce1 O2 C1 80.4(5)
O8 Ce1 O2 C1 -81.1(5)
O5 Ce1 O2 C1 150.8(5)
O10 Ce1 O2 C1 -64.1(5)
O9 Ce1 O2 C1 -135.3(5)
O3 Ce1 O2 C1 9.3(5)
N2 Ce1 O2 C1 -168.6(4)
N1 Ce1 O2 C1 4.6(4)
O12 Ce1 N2 C13 94.6(4)
O11 Ce1 N2 C13 42.5(4)
O8 Ce1 N2 C13 179.3(4)
O5 Ce1 N2 C13 4.4(4)
O10 Ce1 N2 C13 -133.0(4)
O9 Ce1 N2 C13 -75.2(4)
O2 Ce1 N2 C13 -43.0(4)
O3 Ce1 N2 C13 139.1(4)
O12 Ce1 N2 C9 -81.1(4)
O11 Ce1 N2 C9 -133.2(4)
O8 Ce1 N2 C9 3.6(4)
O5 Ce1 N2 C9 -171.3(5)
O10 Ce1 N2 C9 51.3(4)
O9 Ce1 N2 C9 109.1(4)
O2 Ce1 N2 C9 141.3(4)
O3 Ce1 N2 C9 -36.6(4)
C6 N1 C2 C3 -0.6(9)
Ce1 N1 C2 C3 -176.4(5)
C6 N1 C2 C1 179.2(5)
Ce1 N1 C2 C1 3.4(6)
O2 C1 C2 N1 0.8(8)
O1 C1 C2 N1 -177.9(5)
O2 C1 C2 C3 -179.4(6)
O1 C1 C2 C3 1.9(9)
O12 Ce1 O3 C7 -141.9(5)
O11 Ce1 O3 C7 -69.2(5)
O8 Ce1 O3 C7 135.4(5)
O5 Ce1 O3 C7 -113.4(5)
O10 Ce1 O3 C7 68.0(5)
O9 Ce1 O3 C7 82.8(5)
O2 Ce1 O3 C7 -5.0(5)
N2 Ce1 O3 C7 173.1(5)
N1 Ce1 O3 C7 -0.3(5)
O33 Ce2 N3 C44 145.7(4)
O35 Ce2 N3 C44 -36.5(5)
O27B Ce2 N3 C44 -69.3(6)
O27A Ce2 N3 C44 -94.5(5)
O36 Ce2 N3 C44 45.4(5)
O29 Ce2 N3 C44 -178.7(5)
O32 Ce2 N3 C44 -133.6(4)
O30 Ce2 N3 C44 -3.8(4)
O34 Ce2 N3 C44 99.0(4)
O33 Ce2 N3 C48 -35.9(5)
O35 Ce2 N3 C48 141.8(4)
O27B Ce2 N3 C48 109.0(6)
O27A Ce2 N3 C48 83.8(5)
O36 Ce2 N3 C48 -136.3(4)
O29 Ce2 N3 C48 -0.4(4)
O32 Ce2 N3 C48 44.7(5)
O30 Ce2 N3 C48 174.6(5)
O34 Ce2 N3 C48 -82.7(4)
N1 C2 C3 C4 2.5(9)
C1 C2 C3 C4 -177.3(6)
O51 Ce3 N4 C83 -54.4(5)
O53 Ce3 N4 C83 -91.4(4)
O56 Ce3 N4 C83 37.7(5)
O55 Ce3 N4 C83 129.7(4)
O54 Ce3 N4 C83 88.9(4)
O52 Ce3 N4 C83 -141.8(4)
O60 Ce3 N4 C83 179.2(5)
O57 Ce3 N4 C83 1.3(4)
O51 Ce3 N4 C79 119.5(4)
O53 Ce3 N4 C79 82.5(4)
O56 Ce3 N4 C79 -148.3(4)
O55 Ce3 N4 C79 -56.4(5)
O54 Ce3 N4 C79 -97.1(4)
O52 Ce3 N4 C79 32.1(5)
O60 Ce3 N4 C79 -6.9(4)
O57 Ce3 N4 C79 175.2(5)
C2 C3 C4 C5 -1.6(10)
O12 Ce1 O5 C14 -82.2(5)
O11 Ce1 O5 C14 -156.8(5)
O8 Ce1 O5 C14 -18.0(5)
O10 Ce1 O5 C14 69.4(5)
O9 Ce1 O5 C14 62.7(5)
O2 Ce1 O5 C14 129.4(5)
O3 Ce1 O5 C14 -108.4(5)
N2 Ce1 O5 C14 -12.8(4)
N1 Ce1 O5 C14 166.5(4)
C3 C4 C5 C6 -1.0(9)
C2 N1 C6 C5 -2.2(8)
Ce1 N1 C6 C5 173.6(4)
C2 N1 C6 C7 175.6(5)
Ce1 N1 C6 C7 -8.6(6)
C4 C5 C6 N1 3.0(9)
C4 C5 C6 C7 -174.5(6)
Ce1 O3 C7 O4 173.9(4)
Ce1 O3 C7 C6 -4.0(8)
N1 C6 C7 O3 8.3(8)
C5 C6 C7 O3 -173.9(6)
N1 C6 C7 O4 -169.8(5)
C5 C6 C7 O4 8.0(8)
O12 Ce1 O8 C8 68.9(5)
O11 Ce1 O8 C8 95.9(5)
O5 Ce1 O8 C8 2.5(5)
O10 Ce1 O8 C8 -131.9(5)
O9 Ce1 O8 C8 -66.3(5)
O2 Ce1 O8 C8 -113.5(5)
O3 Ce1 O8 C8 138.3(5)
N2 Ce1 O8 C8 -2.6(4)
N1 Ce1 O8 C8 178.6(4)
Ce1 O8 C8 O7 -178.9(4)
Ce1 O8 C8 C9 1.6(8)
C13 N2 C9 C10 -1.8(8)
Ce1 N2 C9 C10 174.0(4)
C13 N2 C9 C8 179.9(5)
Ce1 N2 C9 C8 -4.2(6)
O8 C8 C9 N2 1.9(8)
O7 C8 C9 N2 -177.6(5)
O8 C8 C9 C10 -176.4(6)
O7 C8 C9 C10 4.1(9)
N2 C9 C10 C11 2.2(9)
C8 C9 C10 C11 -179.7(5)
C9 C10 C11 C12 -1.1(9)
O13 S7 O12 Ce1 -15.9(5)
O14 S7 O12 Ce1 -143.5(4)
C15 S7 O12 Ce1 100.4(4)
O11 Ce1 O12 S7 22.1(4)
O8 Ce1 O12 S7 -174.9(4)
O5 Ce1 O12 S7 -48.3(4)
O10 Ce1 O12 S7 157.8(4)
O9 Ce1 O12 S7 -97.2(4)
O2 Ce1 O12 S7 7.4(5)
O3 Ce1 O12 S7 113.5(4)
N2 Ce1 O12 S7 -110.5(4)
N1 Ce1 O12 S7 77.7(4)
C10 C11 C12 C13 -0.2(9)
C9 N2 C13 C12 0.4(8)
Ce1 N2 C13 C12 -175.4(4)
C9 N2 C13 C14 177.6(5)
Ce1 N2 C13 C14 1.8(6)
C11 C12 C13 N2 0.6(9)
C11 C12 C13 C14 -176.4(5)
Ce1 O5 C14 O6 -162.8(4)
Ce1 O5 C14 C13 18.8(7)
N2 C13 C14 O6 169.1(5)
C12 C13 C14 O6 -13.6(9)
N2 C13 C14 O5 -12.4(7)
C12 C13 C14 O5 164.8(5)
O13 S7 C15 C20 22.6(5)
O14 S7 C15 C20 144.1(4)
O12 S7 C15 C20 -97.5(5)
O13 S7 C15 C16 -159.5(4)
O14 S7 C15 C16 -38.0(5)
O12 S7 C15 C16 80.4(5)
C20 C15 C16 C17 0.6(8)
S7 C15 C16 C17 -177.3(4)
C15 C16 C17 C18 -1.7(8)
C15 C16 C17 C42 -178.6(5)
C16 C17 C18 O15 -179.1(5)
C42 C17 C18 O15 -2.4(8)
C16 C17 C18 C19 1.9(8)
C42 C17 C18 C19 178.6(5)
O15 C18 C19 C20 180.0(5)
C17 C18 C19 C20 -1.0(8)
O15 C18 C19 C21 1.5(7)
C17 C18 C19 C21 -179.5(5)
C16 C15 C20 C19 0.3(8)
S7 C15 C20 C19 178.2(4)
C18 C19 C20 C15 -0.1(8)
C21 C19 C20 C15 178.4(5)
C20 C19 C21 C22 -75.3(6)
C18 C19 C21 C22 103.2(6)
C19 C21 C22 C27 -76.5(6)
C19 C21 C22 C23 100.6(6)
C27 C22 C23 C24 1.7(8)
C21 C22 C23 C24 -175.4(5)
C22 C23 C24 C25 -1.7(8)
C22 C23 C24 S6 179.8(4)
O22 S6 C24 C25 170.0(4)
O23 S6 C24 C25 -69.2(5)
O24 S6 C24 C25 50.2(5)
O22 S6 C24 C23 -11.5(5)
O23 S6 C24 C23 109.3(5)
O24 S6 C24 C23 -131.3(4)
C23 C24 C25 C26 1.4(8)
S6 C24 C25 C26 180.0(4)
C24 C25 C26 C27 -1.1(8)
C24 C25 C26 C28 175.1(5)
C23 C22 C27 O16 -179.4(5)
C21 C22 C27 O16 -2.3(8)
C23 C22 C27 C26 -1.4(8)
C21 C22 C27 C26 175.7(5)
C25 C26 C27 O16 179.3(5)
C28 C26 C27 O16 3.0(7)
C25 C26 C27 C22 1.1(8)
C28 C26 C27 C22 -175.1(5)
C25 C26 C28 C29 -99.4(6)
C27 C26 C28 C29 76.8(6)
O33 Ce2 O29 C49 151.9(6)
O35 Ce2 O29 C49 -108.6(7)
O27B Ce2 O29 C49 -63.1(6)
O27A Ce2 O29 C49 -70.4(5)
O36 Ce2 O29 C49 87.1(6)
O32 Ce2 O29 C49 -136.7(6)
O30 Ce2 O29 C49 -2.6(6)
O34 Ce2 O29 C49 77.3(5)
N3 Ce2 O29 C49 2.3(5)
O86 Ce2 O29 C49 176.4(7)
C26 C28 C29 C30 71.7(6)
C26 C28 C29 C34 -106.7(6)
O33 Ce2 O30 C43 -96.4(7)
O35 Ce2 O30 C43 160.2(6)
O27B Ce2 O30 C43 94.5(7)
O27A Ce2 O30 C43 77.4(6)
O36 Ce2 O30 C43 -122.6(6)
O29 Ce2 O30 C43 12.3(6)
O32 Ce2 O30 C43 106.1(5)
O34 Ce2 O30 C43 -58.3(5)
N3 Ce2 O30 C43 7.3(5)
O86 Ce2 O30 C43 -166.7(6)
C34 C29 C30 C31 1.0(8)
C28 C29 C30 C31 -177.5(5)
C29 C30 C31 C32 -0.3(8)
C29 C30 C31 S5 178.5(4)
O26B S5 C31 C30 -72.8(8)
O27A S5 C31 C30 108.1(6)
O27B S5 C31 C30 63.0(8)
O25A S5 C31 C30 -130.2(5)
O25B S5 C31 C30 168.2(6)
O26A S5 C31 C30 -14.5(6)
O26B S5 C31 C32 106.0(8)
O27A S5 C31 C32 -73.1(6)
O27B S5 C31 C32 -118.2(8)
O25A S5 C31 C32 48.6(6)
O25B S5 C31 C32 -13.0(7)
O26A S5 C31 C32 164.3(5)
C30 C31 C32 C33 -0.2(8)
S5 C31 C32 C33 -179.0(4)
C31 C32 C33 C34 -0.1(8)
C31 C32 C33 C35 178.3(5)
C30 C29 C34 O17 179.7(5)
C28 C29 C34 O17 -1.9(9)
C30 C29 C34 C33 -1.3(8)
C28 C29 C34 C33 177.0(5)
C32 C33 C34 O17 179.9(5)
C35 C33 C34 O17 1.6(7)
C32 C33 C34 C29 0.9(8)
C35 C33 C34 C29 -177.5(5)
C32 C33 C35 C36 -75.6(7)
C34 C33 C35 C36 102.7(6)
O37 S3 O36 Ce2 -23.8(6)
O38 S3 O36 Ce2 102.8(5)
C50 S3 O36 Ce2 -142.3(5)
O33 Ce2 O36 S3 -22.0(5)
O35 Ce2 O36 S3 -133.8(5)
O27B Ce2 O36 S3 -176.4(6)
O27A Ce2 O36 S3 -179.5(4)
O29 Ce2 O36 S3 37.5(6)
O32 Ce2 O36 S3 -77.9(5)
O30 Ce2 O36 S3 147.0(5)
O34 Ce2 O36 S3 47.9(5)
N3 Ce2 O36 S3 103.3(5)
O86 Ce2 O36 S3 -74.5(6)
C33 C35 C36 C37 102.4(6)
C33 C35 C36 C41 -74.3(7)
C41 C36 C37 C38 0.2(8)
C35 C36 C37 C38 -176.6(5)
C36 C37 C38 C39 0.7(8)
C36 C37 C38 S8 178.2(4)
O20 S8 C38 C37 46.5(5)
O19 S8 C38 C37 170.6(5)
O21 S8 C38 C37 -71.7(5)
O20 S8 C38 C39 -136.1(4)
O19 S8 C38 C39 -12.0(5)
O21 S8 C38 C39 105.7(5)
C37 C38 C39 C40 -1.0(8)
S8 C38 C39 C40 -178.4(4)
C38 C39 C40 C41 0.3(8)
C38 C39 C40 C42 174.9(5)
C39 C40 C41 O18 180.0(5)
C42 C40 C41 O18 5.2(7)
C39 C40 C41 C36 0.6(8)
C42 C40 C41 C36 -174.1(5)
C37 C36 C41 O18 179.8(5)
C35 C36 C41 O18 -3.4(8)
C37 C36 C41 C40 -0.9(8)
C35 C36 C41 C40 175.8(5)
C39 C40 C42 C17 -99.9(6)
C41 C40 C42 C17 74.8(6)
C16 C17 C42 C40 72.0(6)
C18 C17 C42 C40 -104.7(6)
Ce2 O30 C43 O31 173.5(4)
Ce2 O30 C43 C44 -9.4(8)
C48 N3 C44 C45 2.1(9)
Ce2 N3 C44 C45 -179.6(4)
C48 N3 C44 C43 -177.1(5)
Ce2 N3 C44 C43 1.3(7)
O31 C43 C44 N3 -178.2(6)
O30 C43 C44 N3 4.7(8)
O31 C43 C44 C45 2.6(9)
O30 C43 C44 C45 -174.5(6)
N3 C44 C45 C46 -1.8(9)
C43 C44 C45 C46 177.3(6)
C44 C45 C46 C47 0.5(9)
C45 C46 C47 C48 0.4(9)
C44 N3 C48 C47 -1.1(9)
Ce2 N3 C48 C47 -179.5(4)
C44 N3 C48 C49 177.4(5)
Ce2 N3 C48 C49 -1.0(7)
C46 C47 C48 N3 -0.1(9)
C46 C47 C48 C49 -178.5(6)
Ce2 O29 C49 O28 175.7(4)
Ce2 O29 C49 C48 -3.8(9)
N3 C48 C49 O29 3.0(9)
C47 C48 C49 O29 -178.5(6)
N3 C48 C49 O28 -176.5(6)
C47 C48 C49 O28 2.0(9)
O37 S3 C50 C51 -138.8(5)
O36 S3 C50 C51 -17.1(5)
O38 S3 C50 C51 101.1(5)
O37 S3 C50 C55 48.0(5)
O36 S3 C50 C55 169.7(4)
O38 S3 C50 C55 -72.1(5)
O49 S1 O51 Ce3 104.2(6)
O50 S1 O51 Ce3 -23.6(6)
C66 S1 O51 Ce3 -139.4(5)
O53 Ce3 O51 S1 -45.0(5)
O56 Ce3 O51 S1 161.6(6)
O55 Ce3 O51 S1 96.8(6)
O54 Ce3 O51 S1 171.9(4)
O52 Ce3 O51 S1 32.0(5)
O60 Ce3 O51 S1 6.0(7)
O57 Ce3 O51 S1 -125.8(6)
N4 Ce3 O51 S1 -79.9(6)
C55 C50 C51 C52 1.5(8)
S3 C50 C51 C52 -171.6(4)
C50 C51 C52 C53 1.4(8)
C50 C51 C52 C77 175.8(5)
C51 C52 C53 O39 176.8(5)
C77 C52 C53 O39 2.5(8)
C51 C52 C53 C54 -3.0(8)
C77 C52 C53 C54 -177.3(5)
O39 C53 C54 C55 -178.0(5)
C52 C53 C54 C55 1.7(8)
O39 C53 C54 C56 -3.1(7)
C52 C53 C54 C56 176.7(5)
C53 C54 C55 C50 1.2(8)
C56 C54 C55 C50 -173.7(5)
C51 C50 C55 C54 -2.8(8)
S3 C50 C55 C54 170.3(4)
C55 C54 C56 C57 91.5(6)
C53 C54 C56 C57 -83.4(6)
O51 Ce3 O57 C84 139.7(5)
O53 Ce3 O57 C84 66.6(5)
O56 Ce3 O57 C84 -149.2(5)
O55 Ce3 O57 C84 -117.4(5)
O54 Ce3 O57 C84 -72.3(5)
O52 Ce3 O57 C84 97.5(5)
O60 Ce3 O57 C84 -2.6(5)
N4 Ce3 O57 C84 -0.4(4)
C54 C56 C57 C58 -78.1(7)
C54 C56 C57 C62 99.3(6)
C62 C57 C58 C59 -1.3(9)
C56 C57 C58 C59 176.3(5)
C57 C58 C59 C60 -0.5(9)
C57 C58 C59 S2 179.1(5)
O48 S2 C59 C58 176.5(5)
O47 S2 C59 C58 -62.3(6)
O46 S2 C59 C58 55.8(6)
O48 S2 C59 C60 -3.9(6)
O47 S2 C59 C60 117.3(5)
O46 S2 C59 C60 -124.6(5)
O51 Ce3 O60 C78 -107.2(5)
O53 Ce3 O60 C78 -57.7(5)
O56 Ce3 O60 C78 118.6(5)
O55 Ce3 O60 C78 154.1(5)
O54 Ce3 O60 C78 81.2(5)
O52 Ce3 O60 C78 -133.3(5)
O57 Ce3 O60 C78 12.7(6)
N4 Ce3 O60 C78 10.6(5)
C58 C59 C60 C61 0.8(9)
S2 C59 C60 C61 -178.8(5)
C59 C60 C61 C62 0.7(8)
C59 C60 C61 C63 179.8(5)
C58 C57 C62 O40 -175.4(5)
C56 C57 C62 O40 7.1(9)
C58 C57 C62 C61 3.0(9)
C56 C57 C62 C61 -174.5(5)
C60 C61 C62 O40 175.8(5)
C63 C61 C62 O40 -3.2(8)
C60 C61 C62 C57 -2.7(9)
C63 C61 C62 C57 178.2(5)
C60 C61 C63 C64 82.4(7)
C62 C61 C63 C64 -98.6(6)
C61 C63 C64 C65 -111.1(6)
C61 C63 C64 C69 71.0(7)
C69 C64 C65 C66 -1.0(8)
C63 C64 C65 C66 -179.0(5)
C64 C65 C66 C67 0.0(9)
C64 C65 C66 S1 177.8(4)
O49 S1 C66 C67 -52.4(6)
O50 S1 C66 C67 69.5(5)
O51 S1 C66 C67 -172.0(5)
O49 S1 C66 C65 129.8(5)
O50 S1 C66 C65 -108.3(5)
O51 S1 C66 C65 10.2(5)
C65 C66 C67 C68 0.2(8)
S1 C66 C67 C68 -177.6(4)
C66 C67 C68 C69 0.6(8)
C66 C67 C68 C70 179.5(5)
C67 C68 C69 O41 178.5(5)
C70 C68 C69 O41 -0.4(7)
C67 C68 C69 C64 -1.6(8)
C70 C68 C69 C64 179.5(5)
C65 C64 C69 O41 -178.4(5)
C63 C64 C69 O41 -0.4(8)
C65 C64 C69 C68 1.8(8)
C63 C64 C69 C68 179.8(5)
C67 C68 C70 C71 110.3(6)
C69 C68 C70 C71 -70.8(7)
C68 C70 C71 C72 -76.9(6)
C68 C70 C71 C76 102.4(6)
C76 C71 C72 C73 -0.9(8)
C70 C71 C72 C73 178.4(5)
C71 C72 C73 C74 -0.1(8)
C71 C72 C73 S4 -176.6(4)
O45 S4 C73 C72 -1.6(5)
O44 S4 C73 C72 -123.6(5)
O43 S4 C73 C72 118.2(5)
O45 S4 C73 C74 -178.2(4)
O44 S4 C73 C74 59.8(5)
O43 S4 C73 C74 -58.5(5)
C72 C73 C74 C75 1.3(8)
S4 C73 C74 C75 177.9(4)
C73 C74 C75 C76 -1.2(8)
C73 C74 C75 C77 -176.0(5)
C72 C71 C76 O42 -176.9(5)
C70 C71 C76 O42 3.7(8)
C72 C71 C76 C75 1.0(8)
C70 C71 C76 C75 -178.4(5)
C74 C75 C76 O42 178.2(5)
C77 C75 C76 O42 -7.2(7)
C74 C75 C76 C71 0.1(8)
C77 C75 C76 C71 174.8(5)
C51 C52 C77 C75 -92.6(6)
C53 C52 C77 C75 81.5(6)
C74 C75 C77 C52 76.9(6)
C76 C75 C77 C52 -97.7(6)
Ce3 O60 C78 O59 164.6(5)
Ce3 O60 C78 C79 -13.7(9)
C83 N4 C79 C80 -0.5(9)
Ce3 N4 C79 C80 -174.6(5)
C83 N4 C79 C78 178.1(5)
Ce3 N4 C79 C78 3.9(7)
O60 C78 C79 N4 5.9(9)
O59 C78 C79 N4 -172.5(6)
O60 C78 C79 C80 -175.6(6)
O59 C78 C79 C80 6.0(10)
N4 C79 C80 C81 -0.9(9)
C78 C79 C80 C81 -179.2(6)
C79 C80 C81 C82 0.8(9)
C80 C81 C82 C83 0.5(8)
C79 N4 C83 C82 1.9(8)
Ce3 N4 C83 C82 176.0(4)
C79 N4 C83 C84 -175.9(5)
Ce3 N4 C83 C84 -1.8(6)
C81 C82 C83 N4 -1.9(8)
C81 C82 C83 C84 175.6(5)
Ce3 O57 C84 O58 -178.0(4)
Ce3 O57 C84 C83 -0.3(8)
N4 C83 C84 O57 1.4(8)
C82 C83 C84 O57 -176.4(6)
N4 C83 C84 O58 179.4(5)
C82 C83 C84 O58 1.6(8)
O26B S5 O27A Ce2 91.7(11)
O27B S5 O27A Ce2 -1.3(8)
O25A S5 O27A Ce2 152.2(7)
O25B S5 O27A Ce2 177.6(10)
O26A S5 O27A Ce2 29.4(9)
C31 S5 O27A Ce2 -89.4(8)
O33 Ce2 O27A S5 -143.8(7)
O35 Ce2 O27A S5 -36.1(7)
O27B Ce2 O27A S5 1.2(8)
O36 Ce2 O27A S5 7.8(9)
O29 Ce2 O27A S5 163.4(8)
O32 Ce2 O27A S5 -118.9(8)
O30 Ce2 O27A S5 39.4(7)
O34 Ce2 O27A S5 117.5(7)
N3 Ce2 O27A S5 99.7(8)
O86 Ce2 O27A S5 -78.3(8)
O26B S5 O27B Ce2 -122.4(14)
O27A S5 O27B Ce2 1.2(8)
O25A S5 O27B Ce2 -50(2)
O25B S5 O27B Ce2 0.2(15)
O26A S5 O27B Ce2 -149.7(15)
C31 S5 O27B Ce2 106.3(13)
O33 Ce2 O27B S5 51.2(18)
O35 Ce2 O27B S5 136.0(15)
O27A Ce2 O27B S5 -1.1(7)
O36 Ce2 O27B S5 -176.5(12)
O29 Ce2 O27B S5 -18.4(14)
O32 Ce2 O27B S5 51.3(14)
O30 Ce2 O27B S5 -136.9(15)
O34 Ce2 O27B S5 -91.2(15)
N3 Ce2 O27B S5 -74.0(14)
O86 Ce2 O27B S5 110.2(14)
